data_7062184
loop_
_publ_author_name
'Zakrzewska, Ma\/lgorzata E.'
'Andr\'e, Paulo J. L.'
'Gomes, Clara S. B.'
'Nunes, Ana V. M.'
'Rosa, Vitor'

_publ_section_title
;
 Zinc complexes bearing BIAN ligands as efficient catalysts for the
 formation of cyclic carbonates from CO2 and epoxides
;
_journal_issue 14
_journal_name_full 'New Journal of Chemistry'
_journal_page_first 6551
_journal_page_last 6562
_journal_paper_doi 10.1039/D2NJ05621F
_journal_volume 47
_journal_year 2023
_chemical_formula_moiety 'C30 H28 Cl2 N2 Zn, 0.25(C H2 Cl2)'
_chemical_formula_sum 'C30.25 H28.5 Cl2.5 N2 Zn'
_chemical_formula_weight 574.04
_space_group_crystal_system triclinic
_space_group_IT_number 2
_space_group_name_Hall '-P 1'
_space_group_name_H-M_alt 'P -1'
_atom_sites_solution_hydrogens geom
_audit_creation_method SHELXL-2018/3
_audit_update_record
;
2022-02-05 deposited with the CCDC.	2023-01-01 downloaded from the CCDC.
;
_cell_angle_alpha 67.086(2)
_cell_angle_beta 73.144(3)
_cell_angle_gamma 77.191(2)
_cell_formula_units_Z 8
_cell_length_a 13.1883(9)
_cell_length_b 22.0110(12)
_cell_length_c 22.1140(14)
_cell_measurement_reflns_used 9150
_cell_measurement_temperature 110(2)
_cell_measurement_theta_max 36.26
_cell_measurement_theta_min 2.31
_cell_volume 5615.6(6)
_computing_cell_refinement 'Bruker SAINT'
_computing_data_collection 'Bruker APEX3'
_computing_data_reduction 'Bruker SAINT'
_computing_molecular_graphics 'ORTEP and Mercury'
_computing_publication_material 'enCIFer and WinGX'
_computing_structure_refinement 'SHELXL-2018/3 (Sheldrick, 2018)'
_computing_structure_solution 'SHELXT 2014/5 (Sheldrick, 2014)'
_diffrn_ambient_temperature 110(2)
_diffrn_measured_fraction_theta_full 0.998
_diffrn_measured_fraction_theta_max 0.994
_diffrn_measurement_device_type 'Bruker D8 VENTURE Photon II)'
_diffrn_measurement_method '\f and \w scans'
_diffrn_radiation_probe x-ray
_diffrn_radiation_type MoK\a
_diffrn_radiation_wavelength 0.71073
_diffrn_reflns_av_R_equivalents 0.1429
_diffrn_reflns_av_unetI/netI 0.1268
_diffrn_reflns_Laue_measured_fraction_full 0.998
_diffrn_reflns_Laue_measured_fraction_max 0.994
_diffrn_reflns_limit_h_max 22
_diffrn_reflns_limit_h_min -21
_diffrn_reflns_limit_k_max 36
_diffrn_reflns_limit_k_min -36
_diffrn_reflns_limit_l_max 36
_diffrn_reflns_limit_l_min -36
_diffrn_reflns_number 344923
_diffrn_reflns_point_group_measured_fraction_full 0.998
_diffrn_reflns_point_group_measured_fraction_max 0.994
_diffrn_reflns_theta_full 25.242
_diffrn_reflns_theta_max 36.400
_diffrn_reflns_theta_min 2.111
_exptl_absorpt_coefficient_mu 1.134
_exptl_absorpt_correction_T_max 0.7471
_exptl_absorpt_correction_T_min 0.6477
_exptl_absorpt_correction_type multi-scan
_exptl_absorpt_process_details
;
 SADABS 2016/2: Krause, L., Herbst-Irmer, R., Sheldrick G.M. & Stalke D.,
 J. Appl. Cryst. 48 (2015) 3-10
;
_exptl_crystal_colour yellow
_exptl_crystal_density_diffrn 1.358
_exptl_crystal_description prism
_exptl_crystal_F_000 2372
_exptl_crystal_size_max 0.300
_exptl_crystal_size_mid 0.200
_exptl_crystal_size_min 0.200
_refine_diff_density_max 2.164
_refine_diff_density_min -1.635
_refine_diff_density_rms 0.114
_refine_ls_extinction_method none
_refine_ls_goodness_of_fit_ref 1.049
_refine_ls_hydrogen_treatment constr
_refine_ls_matrix_type full
_refine_ls_number_parameters 1298
_refine_ls_number_reflns 54395
_refine_ls_number_restraints 0
_refine_ls_restrained_S_all 1.049
_refine_ls_R_factor_all 0.1781
_refine_ls_R_factor_gt 0.0761
_refine_ls_shift/su_max 0.002
_refine_ls_shift/su_mean 0.000
_refine_ls_structure_factor_coef Fsqd
_refine_ls_weighting_details 'w=1/[\s^2^(Fo^2^)+(0.0772P)^2^] where P=(Fo^2^+2Fc^2^)/3'
_refine_ls_weighting_scheme calc
_refine_ls_wR_factor_gt 0.1608
_refine_ls_wR_factor_ref 0.1863
_reflns_Friedel_coverage 0.000
_reflns_number_gt 27248
_reflns_number_total 54395
_reflns_threshold_expression 'I > 2\s(I)'
_cod_data_source_file d2nj05621f2.cif
_cod_data_source_block 1
_cod_depositor_comments
;
Adding full bibliography for 7062184--7062186.cif.

2025-01-11
Z value and formula fixed to values more according to usual
chemical conventions.                 miguel
;
_cod_original_formula_sum 'C121 H114 Cl10 N8 Zn4'
_cod_original_formula_weight 2296.18
_cod_original_formula_moiety '4(C30 H28 Cl2 N2 Zn), C H2 Cl2'
_cod_original_formula_units_Z 2
_cod_database_code 7062184
_shelx_shelxl_version_number 2018/3
_shelx_space_group_comment
;
The symmetry employed for this shelxl refinement is uniquely defined
by the following loop, which should always be used as a source of
symmetry information in preference to the above space-group names.
They are only intended as comments.
;
_shelx_estimated_absorpt_t_min 0.727
_shelx_estimated_absorpt_t_max 0.805

loop_
_space_group_symop_operation_xyz
'x, y, z'
'-x, -y, -z'

loop_
_atom_site_label
_atom_site_type_symbol
_atom_site_fract_x
_atom_site_fract_y
_atom_site_fract_z
_atom_site_U_iso_or_equiv
_atom_site_adp_type
_atom_site_occupancy
_atom_site_site_symmetry_order
_atom_site_calc_flag
_atom_site_refinement_flags_posn
_atom_site_refinement_flags_adp
_atom_site_refinement_flags_occupancy
_atom_site_disorder_assembly
_atom_site_disorder_group
Zn1 Zn 0.35972(2) 0.99779(2) 0.11322(2) 0.02032(6) Uani 1 1 d . . . . .
Zn1A Zn 0.64745(2) 0.89591(2) 0.49329(2) 0.02268(7) Uani 1 1 d . . . . .
Zn1B Zn 0.61591(2) 0.39040(2) 0.00664(2) 0.02019(6) Uani 1 1 d . . . . .
Zn1C Zn 0.63355(2) 0.51175(2) 0.38780(2) 0.02332(7) Uani 1 1 d . . . . .
Cl1B Cl 0.59262(6) 0.47216(3) -0.08622(3) 0.02919(14) Uani 1 1 d . . . . .
Cl2A Cl 0.61912(6) 0.98641(3) 0.40816(3) 0.03059(14) Uani 1 1 d . . . . .
Cl2 Cl 0.37943(6) 1.08845(3) 0.02401(3) 0.03332(16) Uani 1 1 d . . . . .
Cl2C Cl 0.58623(6) 0.42141(3) 0.47141(3) 0.03239(15) Uani 1 1 d . . . . .
Cl2B Cl 0.72552(6) 0.30108(3) -0.00356(4) 0.03468(16) Uani 1 1 d . . . . .
Cl1 Cl 0.24320(6) 1.00085(3) 0.20687(3) 0.03821(18) Uani 1 1 d . . . . .
Cl1A Cl 0.77020(6) 0.81328(4) 0.47695(4) 0.03597(16) Uani 1 1 d . . . . .
Cl1C Cl 0.75941(6) 0.50575(4) 0.29771(4) 0.03979(18) Uani 1 1 d . . . . .
Cl5 Cl 0.83001(9) 0.30499(6) 0.34160(7) 0.0782(3) Uani 1 1 d . . . . .
Cl6 Cl 1.03999(11) 0.32287(8) 0.25421(7) 0.1215(7) Uani 1 1 d . . . . .
N1B N 0.47643(16) 0.35902(9) 0.08056(10) 0.0185(4) Uani 1 1 d . . . . .
N2B N 0.64052(16) 0.41310(9) 0.08372(10) 0.0196(4) Uani 1 1 d . . . . .
N2 N 0.50456(16) 0.94407(10) 0.13539(10) 0.0201(4) Uani 1 1 d . . . . .
N1 N 0.35242(16) 0.91179(10) 0.09765(10) 0.0196(4) Uani 1 1 d . . . . .
N2A N 0.65870(17) 0.89953(10) 0.58445(11) 0.0226(4) Uani 1 1 d . . . . .
N1A N 0.50424(17) 0.86051(10) 0.55384(11) 0.0219(4) Uani 1 1 d . . . . .
N2C N 0.65927(17) 0.59324(10) 0.40446(11) 0.0227(4) Uani 1 1 d . . . . .
N1C N 0.50436(17) 0.57886(11) 0.35459(10) 0.0239(4) Uani 1 1 d . . . . .
C1B C 0.47929(19) 0.36122(11) 0.13723(12) 0.0195(5) Uani 1 1 d . . . . .
C11 C 0.51641(19) 0.88531(11) 0.13363(12) 0.0189(4) Uani 1 1 d . . . . .
C11B C 0.57039(19) 0.39213(11) 0.13812(12) 0.0187(4) Uani 1 1 d . . . . .
C15B C 0.2325(2) 0.27614(12) 0.06188(14) 0.0256(5) Uani 1 1 d . . . . .
C21B C 0.7246(2) 0.44538(12) 0.08296(12) 0.0205(5) Uani 1 1 d . . . . .
C22 C 0.5448(2) 0.99292(12) 0.20531(13) 0.0232(5) Uani 1 1 d . . . . .
H22 H 0.471217 0.996381 0.226941 0.028 Uiso 1 1 calc R U . . .
C12 C 0.2689(2) 0.89781(12) 0.07804(13) 0.0236(5) Uani 1 1 d . . . . .
C17B C 0.4186(2) 0.29172(12) 0.03554(12) 0.0215(5) Uani 1 1 d . . . . .
H17B H 0.490600 0.282750 0.013428 0.026 Uiso 1 1 calc R U . . .
C6E C 0.4673(2) 0.35594(12) 0.24536(13) 0.0241(5) Uani 1 1 d . . . . .
C6F C 0.4559(2) 0.83188(12) 0.72919(13) 0.0240(5) Uani 1 1 d . . . . .
C2B C 0.4165(2) 0.33809(12) 0.20728(13) 0.0223(5) Uani 1 1 d . . . . .
C21 C 0.5806(2) 0.96710(12) 0.15324(13) 0.0226(5) Uani 1 1 d . . . . .
C6A C 0.5527(2) 0.77507(12) 0.14434(12) 0.0254(5) Uani 1 1 d . . . . .
C6B C 0.4330(2) 0.34016(12) 0.31560(13) 0.0281(6) Uani 1 1 d . . . . .
C22B C 0.7078(2) 0.51289(12) 0.07029(14) 0.0255(5) Uani 1 1 d . . . . .
H22B H 0.641369 0.537804 0.062040 0.031 Uiso 1 1 calc R U . . .
C16B C 0.3393(2) 0.26248(12) 0.03153(13) 0.0243(5) Uani 1 1 d . . . . .
H16B H 0.358019 0.232432 0.007608 0.029 Uiso 1 1 calc R U . . .
C3B C 0.3316(2) 0.30175(12) 0.24115(14) 0.0270(5) Uani 1 1 d . . . . .
H3B H 0.297488 0.287630 0.217330 0.032 Uiso 1 1 calc R U . . .
C24 C 0.7260(2) 1.01031(13) 0.19313(14) 0.0284(6) Uani 1 1 d . . . . .
C23B C 0.7889(2) 0.54403(12) 0.06974(14) 0.0261(5) Uani 1 1 d . . . . .
H23B H 0.777018 0.590544 0.061012 0.031 Uiso 1 1 calc R U . . .
C12C C 0.4168(2) 0.56662(13) 0.33704(12) 0.0237(5) Uani 1 1 d . . . . .
C13B C 0.2859(2) 0.35350(12) 0.09769(14) 0.0254(5) Uani 1 1 d . . . . .
H13B H 0.267054 0.386065 0.118619 0.031 Uiso 1 1 calc R U . . .
C11A C 0.5798(2) 0.87663(12) 0.63217(13) 0.0231(5) Uani 1 1 d . . . . .
C17C C 0.4369(2) 0.54165(12) 0.28535(13) 0.0258(5) Uani 1 1 d . . . . .
H17C H 0.508224 0.531039 0.263339 0.031 Uiso 1 1 calc R U . . .
C10C C 0.5853(2) 0.71546(12) 0.37286(13) 0.0266(5) Uani 1 1 d . . . . .
C10A C 0.5521(2) 0.86045(12) 0.70556(13) 0.0232(5) Uani 1 1 d . . . . .
C6G C 0.4978(2) 0.74642(13) 0.34211(13) 0.0281(6) Uani 1 1 d . . . . .
C24C C 0.8985(2) 0.61418(12) 0.48538(14) 0.0247(5) Uani 1 1 d . . . . .
C1C C 0.5099(2) 0.63716(13) 0.35229(12) 0.0243(5) Uani 1 1 d . . . . .
C21A C 0.7463(2) 0.91653(13) 0.59815(13) 0.0238(5) Uani 1 1 d . . . . .
C6 C 0.5996(2) 0.70817(13) 0.16229(13) 0.0316(6) Uani 1 1 d . . . . .
C21C C 0.7412(2) 0.59955(12) 0.43185(13) 0.0230(5) Uani 1 1 d . . . . .
C17A C 0.4415(2) 0.78268(12) 0.52416(14) 0.0261(5) Uani 1 1 d . . . . .
H17A H 0.505880 0.753916 0.530300 0.031 Uiso 1 1 calc R U . . .
C23A C 0.8191(2) 0.98570(14) 0.63185(14) 0.0297(6) Uani 1 1 d . . . . .
H23A H 0.810683 1.023718 0.644061 0.036 Uiso 1 1 calc R U . . .
C6H C 0.4050(2) 0.80731(13) 0.79757(13) 0.0292(6) Uani 1 1 d . . . . .
C12A C 0.4243(2) 0.84205(12) 0.53438(13) 0.0221(5) Uani 1 1 d . . . . .
C3 C 0.4100(3) 0.75109(12) 0.11208(13) 0.0297(6) Uani 1 1 d . . . . .
H3 H 0.345704 0.764229 0.096607 0.036 Uiso 1 1 calc R U . . .
C16A C 0.3646(2) 0.76452(13) 0.50480(14) 0.0282(6) Uani 1 1 d . . . . .
H16A H 0.376078 0.722592 0.499374 0.034 Uiso 1 1 calc R U . . .
C9B C 0.6155(2) 0.40746(12) 0.23868(13) 0.0261(5) Uani 1 1 d . . . . .
H9B H 0.677184 0.429222 0.213805 0.031 Uiso 1 1 calc R U . . .
C5B C 0.3438(2) 0.30407(13) 0.34836(14) 0.0332(6) Uani 1 1 d . . . . .
H5B H 0.317099 0.292535 0.395681 0.040 Uiso 1 1 calc R U . . .
C2C C 0.4501(2) 0.70337(13) 0.32800(13) 0.0271(6) Uani 1 1 d . . . . .
C23 C 0.6183(2) 1.01349(12) 0.22504(13) 0.0263(5) Uani 1 1 d . . . . .
H23 H 0.594494 1.030117 0.261178 0.032 Uiso 1 1 calc R U . . .
C13 C 0.2906(2) 0.88238(13) 0.01977(14) 0.0292(6) Uani 1 1 d . . . . .
H13 H 0.360543 0.883026 -0.008236 0.035 Uiso 1 1 calc R U . . .
C23C C 0.9164(2) 0.62434(13) 0.41719(14) 0.0282(6) Uani 1 1 d . . . . .
H23C H 0.983065 0.636892 0.388321 0.034 Uiso 1 1 calc R U . . .
C8B C 0.5808(3) 0.39297(13) 0.30902(14) 0.0321(6) Uani 1 1 d . . . . .
H8B H 0.620126 0.405599 0.331130 0.039 Uiso 1 1 calc R U . . .
C22A C 0.7339(2) 0.97128(14) 0.61700(14) 0.0285(6) Uani 1 1 d . . . . .
H22A H 0.667426 0.998819 0.619741 0.034 Uiso 1 1 calc R U . . .
C26C C 0.7216(2) 0.58745(13) 0.50010(14) 0.0271(5) Uani 1 1 d . . . . .
H26C H 0.655596 0.573510 0.528955 0.033 Uiso 1 1 calc R U . . .
C5 C 0.5496(3) 0.66378(13) 0.15144(15) 0.0392(8) Uani 1 1 d . . . . .
H5 H 0.580588 0.618776 0.160311 0.047 Uiso 1 1 calc R U . . .
C5A C 0.3117(2) 0.77723(13) 0.81376(15) 0.0330(6) Uani 1 1 d . . . . .
H5A H 0.274513 0.760197 0.859481 0.040 Uiso 1 1 calc R U . . .
C9 C 0.6779(2) 0.80782(14) 0.18333(14) 0.0305(6) Uani 1 1 d . . . . .
H9 H 0.704773 0.840190 0.190972 0.037 Uiso 1 1 calc R U . . .
C7A C 0.4548(2) 0.81382(13) 0.84335(14) 0.0331(6) Uani 1 1 d . . . . .
H7A H 0.422890 0.798892 0.890224 0.040 Uiso 1 1 calc R U . . .
C14 C 0.2091(2) 0.86604(14) 0.00292(15) 0.0316(6) Uani 1 1 d . . . . .
H14 H 0.224069 0.854935 -0.036484 0.038 Uiso 1 1 calc R U . . .
C8A C 0.5489(2) 0.84160(13) 0.82045(14) 0.0314(6) Uani 1 1 d . . . . .
H8A H 0.580760 0.845000 0.852257 0.038 Uiso 1 1 calc R U . . .
C3A C 0.3265(2) 0.79716(13) 0.69529(14) 0.0295(6) Uani 1 1 d . . . . .
H3A H 0.299240 0.793231 0.661806 0.035 Uiso 1 1 calc R U . . .
C4 C 0.4585(3) 0.68423(14) 0.12868(15) 0.0374(7) Uani 1 1 d . . . . .
H4 H 0.425930 0.652591 0.123667 0.045 Uiso 1 1 calc R U . . .
C18B C 0.1491(2) 0.23636(13) 0.06501(16) 0.0317(6) Uani 1 1 d . . . . .
H18B H 0.173195 0.222503 0.024530 0.038 Uiso 1 1 calc R U . . .
C7B C 0.4926(3) 0.36141(13) 0.34648(14) 0.0325(6) Uani 1 1 d . . . . .
H7B H 0.470974 0.353619 0.393491 0.039 Uiso 1 1 calc R U . . .
C22C C 0.8393(2) 0.61662(13) 0.39028(14) 0.0283(6) Uani 1 1 d . . . . .
H22C H 0.853655 0.622992 0.343706 0.034 Uiso 1 1 calc R U . . .
C13C C 0.3134(2) 0.57787(15) 0.37240(14) 0.0320(6) Uani 1 1 d . . . . .
H13C H 0.300142 0.592730 0.409282 0.038 Uiso 1 1 calc R U . . .
C27 C 0.8053(2) 1.02849(15) 0.21913(15) 0.0340(6) Uani 1 1 d . . . . .
H27 H 0.763660 1.052862 0.250222 0.041 Uiso 1 1 calc R U . . .
C25 C 0.7584(2) 0.98777(15) 0.13882(15) 0.0336(6) Uani 1 1 d . . . . .
H25 H 0.831020 0.987261 0.114965 0.040 Uiso 1 1 calc R U . . .
C14C C 0.2295(2) 0.56721(15) 0.35336(15) 0.0343(6) Uani 1 1 d . . . . .
H14C H 0.158544 0.574765 0.377748 0.041 Uiso 1 1 calc R U . . .
C29B C 1.0781(2) 0.50174(15) 0.09142(16) 0.0333(6) Uani 1 1 d . . . . .
H29A H 1.064512 0.469204 0.137314 0.050 Uiso 1 1 calc R U . . .
H29B H 1.131292 0.529087 0.086631 0.050 Uiso 1 1 calc R U . . .
H29C H 1.104966 0.478419 0.059039 0.050 Uiso 1 1 calc R U . . .
C16C C 0.3518(2) 0.53229(14) 0.26605(14) 0.0307(6) Uani 1 1 d . . . . .
H16C H 0.365461 0.516574 0.229712 0.037 Uiso 1 1 calc R U . . .
C15 C 0.1069(2) 0.86571(15) 0.04247(16) 0.0345(6) Uani 1 1 d . . . . .
C13A C 0.3318(2) 0.88463(14) 0.52432(17) 0.0356(7) Uani 1 1 d . . . . .
H13A H 0.320127 0.925962 0.531007 0.043 Uiso 1 1 calc R U . . .
C14A C 0.2563(2) 0.86646(14) 0.50439(18) 0.0386(7) Uani 1 1 d . . . . .
H14A H 0.192253 0.895608 0.498085 0.046 Uiso 1 1 calc R U . . .
C8C C 0.6057(3) 0.82156(14) 0.37044(15) 0.0394(7) Uani 1 1 d . . . . .
H8C H 0.643391 0.847925 0.379558 0.047 Uiso 1 1 calc R U . . .
C27A C 1.0086(2) 0.96188(15) 0.64613(15) 0.0332(6) Uani 1 1 d . . . . .
H27A H 0.977693 0.987016 0.677832 0.040 Uiso 1 1 calc R U . . .
C5C C 0.3772(3) 0.83937(15) 0.29304(15) 0.0409(8) Uani 1 1 d . . . . .
H5C H 0.349763 0.885130 0.281601 0.049 Uiso 1 1 calc R U . . .
C7C C 0.5202(3) 0.85153(14) 0.34204(15) 0.0395(8) Uani 1 1 d . . . . .
H7C H 0.498905 0.897785 0.332944 0.047 Uiso 1 1 calc R U . . .
C16 C 0.0855(2) 0.88401(17) 0.09927(17) 0.0416(8) Uani 1 1 d . . . . .
H16 H 0.015029 0.884570 0.126433 0.050 Uiso 1 1 calc R U . . .
C7 C 0.6890(3) 0.69237(15) 0.19127(15) 0.0416(8) Uani 1 1 d . . . . .
H7 H 0.724067 0.648149 0.203572 0.050 Uiso 1 1 calc R U . . .
C6C C 0.4624(2) 0.81482(13) 0.32577(14) 0.0348(7) Uani 1 1 d . . . . .
C29C C 1.0537(3) 0.55649(15) 0.53888(17) 0.0400(7) Uani 1 1 d . . . . .
H29D H 1.009903 0.525926 0.577828 0.060 Uiso 1 1 calc R U . . .
H29E H 1.113112 0.563871 0.552409 0.060 Uiso 1 1 calc R U . . .
H29F H 1.081853 0.537216 0.503230 0.060 Uiso 1 1 calc R U . . .
C25A C 0.9276(2) 0.89150(15) 0.60857(16) 0.0340(6) Uani 1 1 d . . . . .
H25A H 0.993813 0.863711 0.605621 0.041 Uiso 1 1 calc R U . . .
C28C C 0.9445(3) 0.65426(16) 0.56626(18) 0.0418(8) Uani 1 1 d . . . . .
H28A H 0.903836 0.697658 0.548040 0.063 Uiso 1 1 calc R U . . .
H28B H 1.004846 0.660123 0.580030 0.063 Uiso 1 1 calc R U . . .
H28C H 0.898033 0.625598 0.605386 0.063 Uiso 1 1 calc R U . . .
C18C C 0.1516(3) 0.54079(19) 0.27647(18) 0.0465(8) Uani 1 1 d . . . . .
H18C H 0.089986 0.532603 0.316503 0.056 Uiso 1 1 calc R U . . .
C28 C 0.8646(3) 0.96516(17) 0.26048(19) 0.0486(9) Uani 1 1 d . . . . .
H28D H 0.813078 0.938492 0.297707 0.073 Uiso 1 1 calc R U . . .
H28E H 0.914042 0.976886 0.278656 0.073 Uiso 1 1 calc R U . . .
H28F H 0.904791 0.939446 0.231629 0.073 Uiso 1 1 calc R U . . .
C28A C 1.0773(3) 1.00605(18) 0.58287(19) 0.0520(9) Uani 1 1 d . . . . .
H28G H 1.104101 0.983605 0.549724 0.078 Uiso 1 1 calc R U . . .
H28H H 1.137742 1.014743 0.594435 0.078 Uiso 1 1 calc R U . . .
H28I H 1.034435 1.048203 0.563753 0.078 Uiso 1 1 calc R U . . .
C29 C 0.8825(3) 1.0740(2) 0.16358(19) 0.0581(11) Uani 1 1 d . . . . .
H29G H 0.919329 1.053462 0.129625 0.087 Uiso 1 1 calc R U . . .
H29H H 0.935067 1.081132 0.182939 0.087 Uiso 1 1 calc R U . . .
H29I H 0.842800 1.116820 0.142419 0.087 Uiso 1 1 calc R U . . .
C29A C 1.0784(3) 0.90055(18) 0.6799(2) 0.0544(10) Uani 1 1 d . . . . .
H29J H 1.035901 0.873770 0.722598 0.082 Uiso 1 1 calc R U . . .
H29K H 1.137382 0.913922 0.688601 0.082 Uiso 1 1 calc R U . . .
H29L H 1.107298 0.874267 0.650295 0.082 Uiso 1 1 calc R U . . .
C19B C 0.0389(3) 0.27420(17) 0.0642(2) 0.0589(11) Uani 1 1 d . . . . .
H19A H 0.013933 0.289633 0.102615 0.088 Uiso 1 1 calc R U . . .
H19B H -0.010050 0.245027 0.067136 0.088 Uiso 1 1 calc R U . . .
H19C H 0.041331 0.312530 0.022140 0.088 Uiso 1 1 calc R U . . .
C18 C 0.0203(3) 0.84228(19) 0.02668(19) 0.0476(9) Uani 1 1 d . . . . .
H18 H 0.050577 0.835328 -0.017483 0.057 Uiso 1 1 calc R U . . .
C20C C 0.1689(3) 0.48455(19) 0.24999(19) 0.0566(10) Uani 1 1 d . . . . .
H20A H 0.223356 0.493795 0.207654 0.085 Uiso 1 1 calc R U . . .
H20B H 0.101794 0.480519 0.241976 0.085 Uiso 1 1 calc R U . . .
H20C H 0.192734 0.442900 0.283200 0.085 Uiso 1 1 calc R U . . .
C18A C 0.1888(3) 0.79056(17) 0.4676(2) 0.0506(9) Uani 1 1 d . . . . .
H18A H 0.198385 0.821093 0.419567 0.061 Uiso 1 1 calc R U . . .
C20 C -0.0086(3) 0.7747(2) 0.08027(19) 0.0574(11) Uani 1 1 d . . . . .
H20D H 0.054751 0.741571 0.080299 0.086 Uiso 1 1 calc R U . . .
H20E H -0.064828 0.760522 0.069762 0.086 Uiso 1 1 calc R U . . .
H20F H -0.034126 0.779134 0.124805 0.086 Uiso 1 1 calc R U . . .
C31 C 0.9156(3) 0.36110(17) 0.28180(17) 0.0496(9) Uani 1 1 d . . . . .
H31A H 0.883097 0.387031 0.242686 0.060 Uiso 1 1 calc R U . . .
H31B H 0.924019 0.392595 0.301512 0.060 Uiso 1 1 calc R U . . .
C19 C -0.0769(3) 0.8930(2) 0.0192(3) 0.0705(13) Uani 1 1 d . . . . .
H19D H -0.114992 0.895869 0.063361 0.106 Uiso 1 1 calc R U . . .
H19E H -0.124109 0.879692 0.000702 0.106 Uiso 1 1 calc R U . . .
H19F H -0.055090 0.936416 -0.011419 0.106 Uiso 1 1 calc R U . . .
C20B C 0.1469(3) 0.17442(16) 0.1261(2) 0.0574(11) Uani 1 1 d . . . . .
H20G H 0.122483 0.186355 0.166810 0.086 Uiso 1 1 calc R U . . .
H20H H 0.218745 0.149882 0.124880 0.086 Uiso 1 1 calc R U . . .
H20I H 0.097885 0.146508 0.126683 0.086 Uiso 1 1 calc R U . . .
C10B C 0.5578(2) 0.38931(12) 0.20725(12) 0.0217(5) Uani 1 1 d . . . . .
C1 C 0.43169(19) 0.86738(11) 0.11203(12) 0.0192(4) Uani 1 1 d . . . . .
C1A C 0.4938(2) 0.85509(12) 0.61490(13) 0.0226(5) Uani 1 1 d . . . . .
C2 C 0.4592(2) 0.79688(11) 0.11906(12) 0.0229(5) Uani 1 1 d . . . . .
C2A C 0.4167(2) 0.82691(12) 0.67785(13) 0.0242(5) Uani 1 1 d . . . . .
C24B C 0.8871(2) 0.50914(12) 0.08157(12) 0.0227(5) Uani 1 1 d . . . . .
C14B C 0.2072(2) 0.32447(12) 0.09230(14) 0.0269(5) Uani 1 1 d . . . . .
H14B H 0.134394 0.337654 0.109637 0.032 Uiso 1 1 calc R U . . .
C12B C 0.39248(19) 0.33455(11) 0.07223(12) 0.0191(4) Uani 1 1 d . . . . .
C10 C 0.5919(2) 0.82492(12) 0.15415(12) 0.0229(5) Uani 1 1 d . . . . .
C11C C 0.5962(2) 0.64514(12) 0.38028(12) 0.0220(5) Uani 1 1 d . . . . .
C15A C 0.2715(2) 0.80645(13) 0.49329(14) 0.0275(5) Uani 1 1 d . . . . .
C25B C 0.9009(2) 0.44141(12) 0.09403(13) 0.0239(5) Uani 1 1 d . . . . .
H25B H 0.966930 0.416276 0.102765 0.029 Uiso 1 1 calc R U . . .
C25C C 0.7997(2) 0.59594(14) 0.52613(14) 0.0297(6) Uani 1 1 d . . . . .
H25C H 0.785252 0.589128 0.572810 0.036 Uiso 1 1 calc R U . . .
C25E C 0.9174(2) 0.94521(14) 0.62916(14) 0.0286(6) Uani 1 1 d . . . . .
C4B C 0.2958(2) 0.28577(13) 0.31134(15) 0.0321(6) Uani 1 1 d . . . . .
H4B H 0.236326 0.261448 0.334113 0.039 Uiso 1 1 calc R U . . .
C26 C 0.6864(2) 0.96605(14) 0.11895(14) 0.0301(6) Uani 1 1 d . . . . .
H26 H 0.709801 0.950570 0.082008 0.036 Uiso 1 1 calc R U . . .
C15C C 0.2467(2) 0.54561(14) 0.29921(14) 0.0308(6) Uani 1 1 d . . . . .
C9A C 0.5997(2) 0.86516(13) 0.75131(14) 0.0289(6) Uani 1 1 d . . . . .
H9A H 0.664873 0.883756 0.736699 0.035 Uiso 1 1 calc R U . . .
C26B C 0.8219(2) 0.40908(12) 0.09421(14) 0.0247(5) Uani 1 1 d . . . . .
H26B H 0.834163 0.362752 0.101920 0.030 Uiso 1 1 calc R U . . .
C27B C 0.9751(2) 0.54588(13) 0.07793(13) 0.0243(5) Uani 1 1 d . . . . .
H27B H 0.992733 0.577707 0.030613 0.029 Uiso 1 1 calc R U . . .
C17 C 0.1657(2) 0.90152(15) 0.11694(16) 0.0345(6) Uani 1 1 d . . . . .
H17 H 0.149944 0.915568 0.154561 0.041 Uiso 1 1 calc R U . . .
C3C C 0.3686(2) 0.72931(15) 0.29466(14) 0.0349(7) Uani 1 1 d . . . . .
H3C H 0.336537 0.701749 0.283357 0.042 Uiso 1 1 calc R U . . .
C4A C 0.2745(2) 0.77237(14) 0.76439(15) 0.0343(6) Uani 1 1 d . . . . .
H4A H 0.211840 0.751733 0.776770 0.041 Uiso 1 1 calc R U . . .
C26A C 0.8435(2) 0.87749(14) 0.59222(15) 0.0297(6) Uani 1 1 d . . . . .
H26A H 0.852856 0.841293 0.577073 0.036 Uiso 1 1 calc R U . . .
C19A C 0.2122(3) 0.72145(18) 0.4630(2) 0.0541(7) Uani 1 1 d . . . . .
H19G H 0.208536 0.688002 0.508314 0.081 Uiso 1 1 calc R U . . .
H19H H 0.283848 0.716108 0.434881 0.081 Uiso 1 1 calc R U . . .
H19I H 0.159392 0.715695 0.442981 0.081 Uiso 1 1 calc R U . . .
C9C C 0.6403(2) 0.75248(13) 0.38689(14) 0.0312(6) Uani 1 1 d . . . . .
H9C H 0.699750 0.732522 0.406984 0.037 Uiso 1 1 calc R U . . .
C28B C 0.9360(3) 0.58815(16) 0.12376(17) 0.0403(8) Uani 1 1 d . . . . .
H28J H 0.869990 0.616638 0.113813 0.061 Uiso 1 1 calc R U . . .
H28K H 0.990758 0.615874 0.115524 0.061 Uiso 1 1 calc R U . . .
H28L H 0.922263 0.558801 0.171071 0.061 Uiso 1 1 calc R U . . .
C4C C 0.3337(2) 0.79825(16) 0.27761(14) 0.0417(8) Uani 1 1 d . . . . .
H4C H 0.277514 0.816583 0.254401 0.050 Uiso 1 1 calc R U . . .
C8 C 0.7255(2) 0.74060(15) 0.20176(15) 0.0390(7) Uani 1 1 d . . . . .
H8 H 0.784839 0.728453 0.222078 0.047 Uiso 1 1 calc R U . . .
C27C C 0.9856(2) 0.62246(13) 0.51275(14) 0.0289(6) Uani 1 1 d . . . . .
H27C H 1.033407 0.652667 0.474153 0.035 Uiso 1 1 calc R U . . .
C20A C 0.0798(3) 0.80708(19) 0.4970(2) 0.0541(7) Uani 1 1 d . . . . .
H20J H 0.033571 0.795731 0.476361 0.081 Uiso 1 1 calc R U . . .
H20K H 0.065746 0.854823 0.489361 0.081 Uiso 1 1 calc R U . . .
H20L H 0.065034 0.782051 0.545596 0.081 Uiso 1 1 calc R U . . .
C19C C 0.1216(4) 0.6077(2) 0.2238(3) 0.0794(15) Uani 1 1 d . . . . .
H19J H 0.104193 0.642643 0.243583 0.119 Uiso 1 1 calc R U . . .
H19K H 0.059552 0.605030 0.209471 0.119 Uiso 1 1 calc R U . . .
H19L H 0.181954 0.618201 0.184738 0.119 Uiso 1 1 calc R U . . .

loop_
_atom_site_aniso_label
_atom_site_aniso_U_11
_atom_site_aniso_U_22
_atom_site_aniso_U_33
_atom_site_aniso_U_23
_atom_site_aniso_U_13
_atom_site_aniso_U_12
Zn1 0.02376(15) 0.01702(13) 0.01917(14) -0.00699(11) -0.00312(11) -0.00156(10)
Zn1A 0.02070(14) 0.02692(15) 0.02126(15) -0.00916(12) -0.00354(11) -0.00479(11)
Zn1B 0.02038(14) 0.02181(13) 0.01897(14) -0.00860(11) -0.00261(11) -0.00345(10)
Zn1C 0.02213(15) 0.02137(14) 0.02595(16) -0.00939(12) -0.00543(12) 0.00043(11)
Cl1B 0.0322(3) 0.0269(3) 0.0227(3) -0.0050(2) -0.0062(3) 0.0010(3)
Cl2A 0.0382(4) 0.0272(3) 0.0248(3) -0.0070(3) -0.0078(3) -0.0039(3)
Cl2 0.0463(4) 0.0199(3) 0.0237(3) -0.0038(2) 0.0018(3) -0.0044(3)
Cl2C 0.0428(4) 0.0240(3) 0.0260(3) -0.0076(3) -0.0032(3) -0.0037(3)
Cl2B 0.0369(4) 0.0278(3) 0.0314(4) -0.0121(3) -0.0005(3) 0.0052(3)
Cl1 0.0427(4) 0.0337(3) 0.0213(3) -0.0068(3) 0.0014(3) 0.0117(3)
Cl1A 0.0311(4) 0.0342(3) 0.0400(4) -0.0159(3) -0.0064(3) 0.0045(3)
Cl1C 0.0377(4) 0.0319(3) 0.0391(4) -0.0148(3) 0.0102(3) -0.0039(3)
Cl5 0.0462(6) 0.0773(7) 0.0904(9) -0.0010(6) -0.0138(6) -0.0219(5)
Cl6 0.0709(9) 0.1126(11) 0.0830(9) 0.0054(8) 0.0312(7) 0.0421(8)
N1B 0.0177(9) 0.0175(9) 0.0215(10) -0.0088(8) -0.0038(8) -0.0017(7)
N2B 0.0188(10) 0.0193(9) 0.0223(10) -0.0080(8) -0.0059(8) -0.0022(7)
N2 0.0192(10) 0.0225(10) 0.0202(10) -0.0098(8) -0.0022(8) -0.0043(8)
N1 0.0190(10) 0.0216(9) 0.0200(10) -0.0089(8) -0.0031(8) -0.0046(8)
N2A 0.0185(10) 0.0277(10) 0.0234(11) -0.0096(9) -0.0061(8) -0.0033(8)
N1A 0.0201(10) 0.0223(10) 0.0248(11) -0.0083(8) -0.0054(8) -0.0048(8)
N2C 0.0203(10) 0.0238(10) 0.0250(11) -0.0111(9) -0.0061(8) 0.0012(8)
N1C 0.0221(11) 0.0290(11) 0.0183(10) -0.0087(9) -0.0041(8) 0.0015(8)
C1B 0.0204(11) 0.0148(10) 0.0223(12) -0.0077(9) -0.0031(9) -0.0006(8)
C11 0.0176(11) 0.0229(11) 0.0150(10) -0.0071(9) -0.0021(8) -0.0013(9)
C11B 0.0190(11) 0.0185(10) 0.0205(11) -0.0099(9) -0.0048(9) 0.0001(8)
C15B 0.0283(14) 0.0183(11) 0.0315(14) -0.0063(10) -0.0097(11) -0.0063(10)
C21B 0.0207(12) 0.0232(11) 0.0195(11) -0.0089(9) -0.0032(9) -0.0055(9)
C22 0.0259(13) 0.0218(11) 0.0242(12) -0.0102(10) -0.0042(10) -0.0052(9)
C12 0.0246(13) 0.0216(11) 0.0264(13) -0.0067(10) -0.0082(10) -0.0062(9)
C17B 0.0241(12) 0.0226(11) 0.0185(11) -0.0080(9) -0.0037(9) -0.0043(9)
C6E 0.0303(14) 0.0180(11) 0.0192(12) -0.0065(9) -0.0018(10) 0.0014(9)
C6F 0.0252(13) 0.0195(11) 0.0235(12) -0.0056(10) -0.0047(10) 0.0003(9)
C2B 0.0199(12) 0.0197(11) 0.0245(12) -0.0074(10) -0.0028(10) -0.0001(9)
C21 0.0251(13) 0.0232(11) 0.0230(12) -0.0105(10) -0.0058(10) -0.0047(9)
C6A 0.0303(14) 0.0210(11) 0.0168(11) -0.0058(9) 0.0032(10) -0.0002(10)
C6B 0.0348(15) 0.0218(12) 0.0219(13) -0.0066(10) -0.0032(11) 0.0018(10)
C22B 0.0219(12) 0.0233(12) 0.0310(14) -0.0091(11) -0.0070(11) -0.0012(9)
C16B 0.0303(14) 0.0227(12) 0.0230(12) -0.0100(10) -0.0063(10) -0.0054(10)
C3B 0.0274(14) 0.0226(12) 0.0280(14) -0.0098(10) 0.0001(11) -0.0039(10)
C24 0.0328(15) 0.0274(13) 0.0295(14) -0.0099(11) -0.0094(12) -0.0090(11)
C23B 0.0263(13) 0.0184(11) 0.0346(15) -0.0103(10) -0.0078(11) -0.0015(9)
C12C 0.0217(12) 0.0300(13) 0.0176(11) -0.0061(10) -0.0072(9) -0.0003(10)
C13B 0.0237(13) 0.0209(11) 0.0351(15) -0.0144(11) -0.0059(11) -0.0018(9)
C11A 0.0219(12) 0.0238(12) 0.0222(12) -0.0076(10) -0.0064(10) 0.0011(9)
C17C 0.0259(13) 0.0257(12) 0.0237(13) -0.0086(10) -0.0027(10) -0.0027(10)
C10C 0.0290(14) 0.0207(11) 0.0229(13) -0.0070(10) 0.0008(10) 0.0010(10)
C10A 0.0242(13) 0.0218(11) 0.0201(12) -0.0055(9) -0.0049(10) 0.0007(9)
C6G 0.0265(13) 0.0263(12) 0.0197(12) -0.0048(10) 0.0016(10) 0.0048(10)
C24C 0.0234(13) 0.0203(11) 0.0286(13) -0.0064(10) -0.0052(10) -0.0036(9)
C1C 0.0242(13) 0.0278(12) 0.0162(11) -0.0064(10) -0.0031(9) 0.0017(10)
C21A 0.0213(12) 0.0305(13) 0.0226(12) -0.0102(10) -0.0048(10) -0.0076(10)
C6 0.0360(16) 0.0213(12) 0.0207(13) -0.0031(10) 0.0079(11) 0.0023(11)
C21C 0.0231(12) 0.0181(11) 0.0273(13) -0.0081(10) -0.0069(10) 0.0004(9)
C17A 0.0231(13) 0.0239(12) 0.0322(14) -0.0102(11) -0.0088(11) -0.0003(10)
C23A 0.0309(15) 0.0352(14) 0.0300(14) -0.0183(12) -0.0078(12) -0.0038(11)
C6H 0.0305(14) 0.0236(12) 0.0220(13) -0.0024(10) -0.0013(11) 0.0027(10)
C12A 0.0205(12) 0.0238(11) 0.0215(12) -0.0059(10) -0.0036(9) -0.0068(9)
C3 0.0459(17) 0.0226(12) 0.0190(12) -0.0069(10) 0.0000(12) -0.0120(11)
C16A 0.0316(15) 0.0217(12) 0.0340(15) -0.0123(11) -0.0058(12) -0.0059(10)
C9B 0.0316(14) 0.0243(12) 0.0253(13) -0.0115(10) -0.0085(11) -0.0013(10)
C5B 0.0395(17) 0.0261(13) 0.0213(13) -0.0056(11) 0.0044(12) 0.0011(11)
C2C 0.0240(13) 0.0294(13) 0.0168(12) -0.0036(10) -0.0005(10) 0.0045(10)
C23 0.0346(15) 0.0257(12) 0.0237(13) -0.0119(10) -0.0061(11) -0.0083(11)
C13 0.0281(14) 0.0339(14) 0.0270(14) -0.0109(12) -0.0050(11) -0.0075(11)
C23C 0.0194(12) 0.0287(13) 0.0295(14) -0.0066(11) -0.0013(10) -0.0017(10)
C8B 0.0479(18) 0.0286(13) 0.0265(14) -0.0147(11) -0.0168(13) 0.0028(12)
C22A 0.0242(13) 0.0355(14) 0.0297(14) -0.0156(12) -0.0090(11) 0.0005(11)
C26C 0.0217(13) 0.0312(13) 0.0293(14) -0.0111(11) -0.0019(11) -0.0093(10)
C5 0.059(2) 0.0186(12) 0.0259(14) -0.0074(11) 0.0090(14) -0.0017(13)
C5A 0.0320(15) 0.0270(13) 0.0263(14) -0.0004(11) -0.0014(12) -0.0004(11)
C9 0.0230(13) 0.0352(14) 0.0271(14) -0.0075(12) -0.0051(11) 0.0015(11)
C7A 0.0417(17) 0.0275(13) 0.0216(13) -0.0047(11) -0.0071(12) 0.0049(12)
C14 0.0325(15) 0.0395(15) 0.0293(14) -0.0173(12) -0.0065(12) -0.0080(12)
C8A 0.0408(17) 0.0284(13) 0.0224(13) -0.0064(11) -0.0113(12) 0.0016(12)
C3A 0.0249(14) 0.0308(13) 0.0283(14) -0.0053(11) -0.0043(11) -0.0066(11)
C4 0.059(2) 0.0239(13) 0.0259(14) -0.0107(11) 0.0040(14) -0.0126(13)
C18B 0.0273(14) 0.0291(13) 0.0478(18) -0.0203(13) -0.0082(13) -0.0089(11)
C7B 0.0457(18) 0.0302(14) 0.0202(13) -0.0109(11) -0.0081(12) 0.0030(12)
C22C 0.0244(13) 0.0325(14) 0.0233(13) -0.0079(11) -0.0034(10) -0.0004(11)
C13C 0.0254(14) 0.0477(17) 0.0239(13) -0.0174(13) -0.0039(11) 0.0007(12)
C27 0.0357(16) 0.0393(16) 0.0368(16) -0.0180(13) -0.0098(13) -0.0130(13)
C25 0.0241(14) 0.0487(17) 0.0363(16) -0.0226(14) -0.0017(12) -0.0131(12)
C14C 0.0203(13) 0.0510(18) 0.0288(15) -0.0134(13) -0.0039(11) -0.0022(12)
C29B 0.0247(14) 0.0435(16) 0.0374(16) -0.0159(13) -0.0088(12) -0.0098(12)
C16C 0.0352(16) 0.0345(14) 0.0230(13) -0.0115(11) -0.0025(11) -0.0083(12)
C15 0.0321(16) 0.0418(16) 0.0372(16) -0.0183(14) -0.0082(13) -0.0101(13)
C13A 0.0315(15) 0.0268(13) 0.060(2) -0.0237(14) -0.0193(15) 0.0013(11)
C14A 0.0297(15) 0.0279(14) 0.069(2) -0.0208(15) -0.0273(15) 0.0045(11)
C8C 0.057(2) 0.0234(13) 0.0307(16) -0.0094(12) -0.0001(14) -0.0039(13)
C27A 0.0253(14) 0.0471(17) 0.0370(16) -0.0221(14) -0.0091(12) -0.0074(12)
C5C 0.0368(17) 0.0336(15) 0.0261(15) 0.0005(12) 0.0042(13) 0.0117(13)
C7C 0.053(2) 0.0184(12) 0.0303(15) -0.0045(11) 0.0051(14) 0.0019(12)
C16 0.0217(14) 0.060(2) 0.0434(19) -0.0213(16) 0.0011(13) -0.0099(14)
C7 0.0402(18) 0.0309(15) 0.0276(15) -0.0015(12) 0.0047(13) 0.0137(13)
C6C 0.0381(16) 0.0238(13) 0.0227(13) -0.0013(11) 0.0026(12) 0.0095(11)
C29C 0.0329(17) 0.0428(17) 0.048(2) -0.0209(15) -0.0155(15) 0.0052(13)
C25A 0.0214(13) 0.0393(15) 0.0481(18) -0.0209(14) -0.0125(13) -0.0001(11)
C28C 0.0370(18) 0.0424(17) 0.060(2) -0.0304(16) -0.0161(16) -0.0030(14)
C18C 0.0336(17) 0.073(2) 0.0395(19) -0.0212(18) -0.0113(14) -0.0132(16)
C28 0.050(2) 0.050(2) 0.062(2) -0.0255(18) -0.0337(19) 0.0003(16)
C28A 0.041(2) 0.057(2) 0.062(2) -0.0106(19) -0.0210(18) -0.0191(17)
C29 0.065(3) 0.075(3) 0.048(2) -0.0160(19) -0.0125(19) -0.045(2)
C29A 0.057(2) 0.060(2) 0.057(2) -0.0113(18) -0.038(2) -0.0133(18)
C19B 0.045(2) 0.0383(18) 0.109(3) -0.023(2) -0.045(2) -0.0035(15)
C18 0.0298(17) 0.076(2) 0.053(2) -0.040(2) -0.0001(15) -0.0180(16)
C20C 0.068(3) 0.068(2) 0.044(2) -0.0127(19) -0.0155(19) -0.036(2)
C18A 0.0414(19) 0.0447(19) 0.086(3) -0.0333(19) -0.030(2) -0.0057(15)
C20 0.052(2) 0.080(3) 0.056(2) -0.034(2) 0.0041(18) -0.040(2)
C31 0.046(2) 0.0462(19) 0.0359(18) -0.0063(15) 0.0015(15) 0.0068(15)
C19 0.0292(19) 0.110(4) 0.108(4) -0.075(3) -0.027(2) 0.006(2)
C20B 0.043(2) 0.0295(16) 0.087(3) -0.0003(18) -0.015(2) -0.0146(14)
C10B 0.0236(12) 0.0198(11) 0.0203(12) -0.0085(9) -0.0047(10) 0.0022(9)
C1 0.0221(12) 0.0195(10) 0.0166(11) -0.0085(9) -0.0007(9) -0.0045(9)
C1A 0.0194(12) 0.0209(11) 0.0265(13) -0.0069(10) -0.0068(10) -0.0012(9)
C2 0.0319(14) 0.0182(11) 0.0163(11) -0.0069(9) 0.0006(10) -0.0045(9)
C2A 0.0210(12) 0.0225(11) 0.0239(13) -0.0041(10) -0.0049(10) 0.0001(9)
C24B 0.0227(12) 0.0274(12) 0.0198(12) -0.0103(10) -0.0027(9) -0.0057(10)
C14B 0.0202(12) 0.0239(12) 0.0379(15) -0.0127(11) -0.0055(11) -0.0031(9)
C12B 0.0209(11) 0.0146(10) 0.0220(12) -0.0048(9) -0.0057(9) -0.0041(8)
C10 0.0213(12) 0.0252(12) 0.0183(11) -0.0079(10) -0.0008(9) 0.0007(9)
C11C 0.0219(12) 0.0230(11) 0.0183(11) -0.0071(9) -0.0028(9) 0.0000(9)
C15A 0.0259(13) 0.0271(13) 0.0326(14) -0.0105(11) -0.0077(11) -0.0080(10)
C25B 0.0203(12) 0.0250(12) 0.0294(13) -0.0123(10) -0.0072(10) -0.0013(9)
C25C 0.0303(15) 0.0345(14) 0.0245(13) -0.0099(11) -0.0039(11) -0.0079(11)
C25E 0.0261(14) 0.0378(15) 0.0245(13) -0.0104(11) -0.0062(11) -0.0090(11)
C4B 0.0309(15) 0.0229(12) 0.0314(15) -0.0041(11) 0.0034(12) -0.0053(11)
C26 0.0271(14) 0.0412(15) 0.0290(14) -0.0197(12) -0.0013(11) -0.0107(12)
C15C 0.0326(15) 0.0361(15) 0.0223(13) -0.0047(11) -0.0095(11) -0.0075(12)
C9A 0.0305(14) 0.0275(13) 0.0272(14) -0.0085(11) -0.0096(11) 0.0016(11)
C26B 0.0212(12) 0.0226(12) 0.0309(14) -0.0103(10) -0.0065(10) -0.0015(9)
C27B 0.0219(12) 0.0311(13) 0.0249(13) -0.0141(11) -0.0025(10) -0.0086(10)
C17 0.0261(14) 0.0448(17) 0.0363(16) -0.0184(14) -0.0041(12) -0.0074(12)
C3C 0.0269(14) 0.0446(17) 0.0206(13) -0.0058(12) -0.0018(11) 0.0051(12)
C4A 0.0247(14) 0.0328(14) 0.0341(16) -0.0030(12) -0.0001(12) -0.0061(11)
C26A 0.0220(13) 0.0330(14) 0.0414(16) -0.0202(13) -0.0073(12) -0.0040(11)
C19A 0.0379(14) 0.0577(16) 0.082(2) -0.0382(15) -0.0130(14) -0.0097(12)
C9C 0.0390(16) 0.0231(12) 0.0267(14) -0.0084(11) -0.0023(12) -0.0017(11)
C28B 0.0354(17) 0.0534(19) 0.0474(19) -0.0355(16) -0.0002(14) -0.0141(14)
C4C 0.0296(16) 0.0471(18) 0.0217(14) 0.0034(13) -0.0013(12) 0.0130(13)
C8 0.0244(14) 0.0453(17) 0.0287(15) -0.0034(13) -0.0027(12) 0.0100(12)
C27C 0.0249(13) 0.0271(13) 0.0317(15) -0.0052(11) -0.0051(11) -0.0083(10)
C20A 0.0379(14) 0.0577(16) 0.082(2) -0.0382(15) -0.0130(14) -0.0097(12)
C19C 0.081(3) 0.072(3) 0.104(4) -0.022(3) -0.072(3) 0.005(2)

loop_
_atom_type_symbol
_atom_type_description
_atom_type_scat_dispersion_real
_atom_type_scat_dispersion_imag
_atom_type_scat_source
C C 0.0033 0.0016 'International Tables Vol C Tables 4.2.6.8 and 6.1.1.4'
H H 0.0000 0.0000 'International Tables Vol C Tables 4.2.6.8 and 6.1.1.4'
N N 0.0061 0.0033 'International Tables Vol C Tables 4.2.6.8 and 6.1.1.4'
Cl Cl 0.1484 0.1585 'International Tables Vol C Tables 4.2.6.8 and 6.1.1.4'
Zn Zn 0.2839 1.4301 'International Tables Vol C Tables 4.2.6.8 and 6.1.1.4'

loop_
_geom_angle_atom_site_label_1
_geom_angle_atom_site_label_2
_geom_angle_atom_site_label_3
_geom_angle
_geom_angle_site_symmetry_1
_geom_angle_site_symmetry_3
_geom_angle_publ_flag
N1 Zn1 N2 80.71(8) . . ?
N1 Zn1 Cl2 116.86(6) . . ?
N2 Zn1 Cl2 113.37(6) . . ?
N1 Zn1 Cl1 108.95(6) . . ?
N2 Zn1 Cl1 110.01(6) . . ?
Cl2 Zn1 Cl1 120.19(3) . . ?
N1A Zn1A N2A 81.02(8) . . ?
N1A Zn1A Cl2A 111.05(6) . . ?
N2A Zn1A Cl2A 121.86(6) . . ?
N1A Zn1A Cl1A 110.96(6) . . ?
N2A Zn1A Cl1A 104.59(6) . . ?
Cl2A Zn1A Cl1A 120.55(3) . . ?
N2B Zn1B N1B 80.90(8) . . ?
N2B Zn1B Cl1B 118.30(6) . . ?
N1B Zn1B Cl1B 116.61(6) . . ?
N2B Zn1B Cl2B 109.49(6) . . ?
N1B Zn1B Cl2B 108.36(5) . . ?
Cl1B Zn1B Cl2B 117.46(3) . . ?
N2C Zn1C N1C 81.03(8) . . ?
N2C Zn1C Cl2C 121.48(6) . . ?
N1C Zn1C Cl2C 113.60(7) . . ?
N2C Zn1C Cl1C 104.89(6) . . ?
N1C Zn1C Cl1C 108.07(6) . . ?
Cl2C Zn1C Cl1C 120.61(3) . . ?
C1B N1B C12B 122.8(2) . . ?
C1B N1B Zn1B 110.77(16) . . ?
C12B N1B Zn1B 126.35(15) . . ?
C11B N2B C21B 119.6(2) . . ?
C11B N2B Zn1B 111.42(16) . . ?
C21B N2B Zn1B 128.91(16) . . ?
C11 N2 C21 122.6(2) . . ?
C11 N2 Zn1 111.69(16) . . ?
C21 N2 Zn1 125.66(15) . . ?
C1 N1 C12 120.5(2) . . ?
C1 N1 Zn1 112.16(16) . . ?
C12 N1 Zn1 127.23(16) . . ?
C11A N2A C21A 120.6(2) . . ?
C11A N2A Zn1A 111.28(17) . . ?
C21A N2A Zn1A 127.71(17) . . ?
C1A N1A C12A 120.8(2) . . ?
C1A N1A Zn1A 111.40(17) . . ?
C12A N1A Zn1A 127.80(16) . . ?
C11C N2C C21C 118.8(2) . . ?
C11C N2C Zn1C 111.43(17) . . ?
C21C N2C Zn1C 129.40(15) . . ?
C1C N1C C12C 120.3(2) . . ?
C1C N1C Zn1C 110.98(18) . . ?
C12C N1C Zn1C 128.72(17) . . ?
N1B C1B C2B 136.3(2) . . ?
N1B C1B C11B 117.3(2) . . ?
C2B C1B C11B 106.4(2) . . ?
N2 C11 C10 134.6(2) . . ?
N2 C11 C1 117.6(2) . . ?
C10 C11 C1 107.5(2) . . ?
N2B C11B C10B 133.1(2) . . ?
N2B C11B C1B 118.9(2) . . ?
C10B C11B C1B 107.9(2) . . ?
C16B C15B C14B 117.5(2) . . ?
C16B C15B C18B 120.2(2) . . ?
C14B C15B C18B 122.1(2) . . ?
C22B C21B C26B 120.4(2) . . ?
C22B C21B N2B 119.3(2) . . ?
C26B C21B N2B 120.3(2) . . ?
C23 C22 C21 119.0(2) . . ?
C23 C22 H22 120.5 . . ?
C21 C22 H22 120.5 . . ?
C17 C12 C13 120.9(3) . . ?
C17 C12 N1 118.8(2) . . ?
C13 C12 N1 120.3(2) . . ?
C16B C17B C12B 119.8(2) . . ?
C16B C17B H17B 120.1 . . ?
C12B C17B H17B 120.1 . . ?
C6B C6E C10B 122.3(3) . . ?
C6B C6E C2B 123.2(3) . . ?
C10B C6E C2B 114.5(2) . . ?
C6H C6F C10A 123.4(3) . . ?
C6H C6F C2A 122.2(3) . . ?
C10A C6F C2A 114.4(2) . . ?
C3B C2B C6E 118.3(2) . . ?
C3B C2B C1B 135.7(2) . . ?
C6E C2B C1B 105.8(2) . . ?
C26 C21 C22 120.4(2) . . ?
C26 C21 N2 121.4(2) . . ?
C22 C21 N2 118.1(2) . . ?
C2 C6A C6 122.5(3) . . ?
C2 C6A C10 114.6(2) . . ?
C6 C6A C10 122.8(3) . . ?
C6E C6B C5B 116.8(3) . . ?
C6E C6B C7B 116.4(3) . . ?
C5B C6B C7B 126.8(3) . . ?
C21B C22B C23B 119.3(2) . . ?
C21B C22B H22B 120.4 . . ?
C23B C22B H22B 120.4 . . ?
C17B C16B C15B 121.4(2) . . ?
C17B C16B H16B 119.3 . . ?
C15B C16B H16B 119.3 . . ?
C2B C3B C4B 119.4(3) . . ?
C2B C3B H3B 120.3 . . ?
C4B C3B H3B 120.3 . . ?
C23 C24 C25 118.1(2) . . ?
C23 C24 C27 120.2(2) . . ?
C25 C24 C27 121.7(3) . . ?
C22B C23B C24B 121.9(2) . . ?
C22B C23B H23B 119.0 . . ?
C24B C23B H23B 119.0 . . ?
C13C C12C C17C 120.5(2) . . ?
C13C C12C N1C 120.2(2) . . ?
C17C C12C N1C 119.2(2) . . ?
C14B C13B C12B 119.5(2) . . ?
C14B C13B H13B 120.3 . . ?
C12B C13B H13B 120.3 . . ?
N2A C11A C10A 135.1(2) . . ?
N2A C11A C1A 117.8(2) . . ?
C10A C11A C1A 107.0(2) . . ?
C12C C17C C16C 119.5(2) . . ?
C12C C17C H17C 120.2 . . ?
C16C C17C H17C 120.2 . . ?
C9C C10C C6G 120.1(2) . . ?
C9C C10C C11C 134.7(3) . . ?
C6G C10C C11C 105.2(2) . . ?
C9A C10A C6F 119.3(2) . . ?
C9A C10A C11A 134.9(3) . . ?
C6F C10A C11A 105.8(2) . . ?
C6C C6G C10C 122.6(3) . . ?
C6C C6G C2C 122.7(3) . . ?
C10C C6G C2C 114.7(2) . . ?
C23C C24C C25C 117.6(3) . . ?
C23C C24C C27C 119.8(2) . . ?
C25C C24C C27C 122.6(2) . . ?
N1C C1C C2C 135.5(3) . . ?
N1C C1C C11C 117.8(2) . . ?
C2C C1C C11C 106.7(2) . . ?
C26A C21A C22A 120.4(2) . . ?
C26A C21A N2A 118.9(2) . . ?
C22A C21A N2A 120.7(2) . . ?
C6A C6 C5 116.2(3) . . ?
C6A C6 C7 116.5(3) . . ?
C5 C6 C7 127.2(3) . . ?
C26C C21C C22C 120.5(2) . . ?
C26C C21C N2C 119.3(2) . . ?
C22C C21C N2C 120.2(2) . . ?
C12A C17A C16A 120.0(2) . . ?
C12A C17A H17A 120.0 . . ?
C16A C17A H17A 120.0 . . ?
C22A C23A C25E 121.1(2) . . ?
C22A C23A H23A 119.4 . . ?
C25E C23A H23A 119.4 . . ?
C6F C6H C5A 116.9(3) . . ?
C6F C6H C7A 116.0(3) . . ?
C5A C6H C7A 127.0(3) . . ?
C17A C12A C13A 120.3(2) . . ?
C17A C12A N1A 119.6(2) . . ?
C13A C12A N1A 120.1(2) . . ?
C2 C3 C4 118.1(3) . . ?
C2 C3 H3 120.9 . . ?
C4 C3 H3 120.9 . . ?
C15A C16A C17A 121.2(2) . . ?
C15A C16A H16A 119.4 . . ?
C17A C16A H16A 119.4 . . ?
C10B C9B C8B 118.3(3) . . ?
C10B C9B H9B 120.9 . . ?
C8B C9B H9B 120.9 . . ?
C4B C5B C6B 119.8(3) . . ?
C4B C5B H5B 120.1 . . ?
C6B C5B H5B 120.1 . . ?
C3C C2C C6G 119.2(3) . . ?
C3C C2C C1C 135.0(3) . . ?
C6G C2C C1C 105.8(2) . . ?
C24 C23 C22 121.5(2) . . ?
C24 C23 H23 119.2 . . ?
C22 C23 H23 119.2 . . ?
C14 C13 C12 119.5(3) . . ?
C14 C13 H13 120.2 . . ?
C12 C13 H13 120.2 . . ?
C22C C23C C24C 121.7(3) . . ?
C22C C23C H23C 119.2 . . ?
C24C C23C H23C 119.2 . . ?
C7B C8B C9B 122.4(3) . . ?
C7B C8B H8B 118.8 . . ?
C9B C8B H8B 118.8 . . ?
C21A C22A C23A 119.7(2) . . ?
C21A C22A H22A 120.2 . . ?
C23A C22A H22A 120.2 . . ?
C21C C26C C25C 119.2(2) . . ?
C21C C26C H26C 120.4 . . ?
C25C C26C H26C 120.4 . . ?
C4 C5 C6 121.3(3) . . ?
C4 C5 H5 119.3 . . ?
C6 C5 H5 119.3 . . ?
C4A C5A C6H 120.8(3) . . ?
C4A C5A H5A 119.6 . . ?
C6H C5A H5A 119.6 . . ?
C10 C9 C8 118.4(3) . . ?
C10 C9 H9 120.8 . . ?
C8 C9 H9 120.8 . . ?
C8A C7A C6H 120.7(3) . . ?
C8A C7A H7A 119.7 . . ?
C6H C7A H7A 119.7 . . ?
C15 C14 C13 121.0(3) . . ?
C15 C14 H14 119.5 . . ?
C13 C14 H14 119.5 . . ?
C7A C8A C9A 122.3(3) . . ?
C7A C8A H8A 118.9 . . ?
C9A C8A H8A 118.9 . . ?
C2A C3A C4A 118.6(3) . . ?
C2A C3A H3A 120.7 . . ?
C4A C3A H3A 120.7 . . ?
C5 C4 C3 122.4(3) . . ?
C5 C4 H4 118.8 . . ?
C3 C4 H4 118.8 . . ?
C20B C18B C19B 110.9(3) . . ?
C20B C18B C15B 108.7(3) . . ?
C19B C18B C15B 114.5(2) . . ?
C20B C18B H18B 107.5 . . ?
C19B C18B H18B 107.5 . . ?
C15B C18B H18B 107.5 . . ?
C8B C7B C6B 120.6(3) . . ?
C8B C7B H7B 119.7 . . ?
C6B C7B H7B 119.7 . . ?
C23C C22C C21C 119.4(3) . . ?
C23C C22C H22C 120.3 . . ?
C21C C22C H22C 120.3 . . ?
C12C C13C C14C 119.2(3) . . ?
C12C C13C H13C 120.4 . . ?
C14C C13C H13C 120.4 . . ?
C24 C27 C29 113.3(3) . . ?
C24 C27 C28 109.4(2) . . ?
C29 C27 C28 111.5(3) . . ?
C24 C27 H27 107.5 . . ?
C29 C27 H27 107.5 . . ?
C28 C27 H27 107.5 . . ?
C26 C25 C24 121.2(3) . . ?
C26 C25 H25 119.4 . . ?
C24 C25 H25 119.4 . . ?
C13C C14C C15C 121.6(3) . . ?
C13C C14C H14C 119.2 . . ?
C15C C14C H14C 119.2 . . ?
C27B C29B H29A 109.5 . . ?
C27B C29B H29B 109.5 . . ?
H29A C29B H29B 109.5 . . ?
C27B C29B H29C 109.5 . . ?
H29A C29B H29C 109.5 . . ?
H29B C29B H29C 109.5 . . ?
C17C C16C C15C 121.0(3) . . ?
C17C C16C H16C 119.5 . . ?
C15C C16C H16C 119.5 . . ?
C14 C15 C16 118.7(3) . . ?
C14 C15 C18 120.5(3) . . ?
C16 C15 C18 120.7(3) . . ?
C12A C13A C14A 119.3(2) . . ?
C12A C13A H13A 120.4 . . ?
C14A C13A H13A 120.4 . . ?
C13A C14A C15A 121.8(3) . . ?
C13A C14A H14A 119.1 . . ?
C15A C14A H14A 119.1 . . ?
C7C C8C C9C 122.4(3) . . ?
C7C C8C H8C 118.8 . . ?
C9C C8C H8C 118.8 . . ?
C29A C27A C25E 112.6(3) . . ?
C29A C27A C28A 109.1(3) . . ?
C25E C27A C28A 110.6(2) . . ?
C29A C27A H27A 108.2 . . ?
C25E C27A H27A 108.2 . . ?
C28A C27A H27A 108.2 . . ?
C4C C5C C6C 120.6(3) . . ?
C4C C5C H5C 119.7 . . ?
C6C C5C H5C 119.7 . . ?
C8C C7C C6C 121.2(3) . . ?
C8C C7C H7C 119.4 . . ?
C6C C7C H7C 119.4 . . ?
C17 C16 C15 121.5(3) . . ?
C17 C16 H16 119.3 . . ?
C15 C16 H16 119.3 . . ?
C8 C7 C6 120.5(3) . . ?
C8 C7 H7 119.7 . . ?
C6 C7 H7 119.7 . . ?
C5C C6C C6G 116.6(3) . . ?
C5C C6C C7C 127.6(3) . . ?
C6G C6C C7C 115.8(3) . . ?
C27C C29C H29D 109.5 . . ?
C27C C29C H29E 109.5 . . ?
H29D C29C H29E 109.5 . . ?
C27C C29C H29F 109.5 . . ?
H29D C29C H29F 109.5 . . ?
H29E C29C H29F 109.5 . . ?
C26A C25A C25E 121.7(3) . . ?
C26A C25A H25A 119.2 . . ?
C25E C25A H25A 119.2 . . ?
C27C C28C H28A 109.5 . . ?
C27C C28C H28B 109.5 . . ?
H28A C28C H28B 109.5 . . ?
C27C C28C H28C 109.5 . . ?
H28A C28C H28C 109.5 . . ?
H28B C28C H28C 109.5 . . ?
C20C C18C C15C 113.7(3) . . ?
C20C C18C C19C 111.0(3) . . ?
C15C C18C C19C 109.2(3) . . ?
C20C C18C H18C 107.5 . . ?
C15C C18C H18C 107.5 . . ?
C19C C18C H18C 107.5 . . ?
C27 C28 H28D 109.5 . . ?
C27 C28 H28E 109.5 . . ?
H28D C28 H28E 109.5 . . ?
C27 C28 H28F 109.5 . . ?
H28D C28 H28F 109.5 . . ?
H28E C28 H28F 109.5 . . ?
C27A C28A H28G 109.5 . . ?
C27A C28A H28H 109.5 . . ?
H28G C28A H28H 109.5 . . ?
C27A C28A H28I 109.5 . . ?
H28G C28A H28I 109.5 . . ?
H28H C28A H28I 109.5 . . ?
C27 C29 H29G 109.5 . . ?
C27 C29 H29H 109.5 . . ?
H29G C29 H29H 109.5 . . ?
C27 C29 H29I 109.5 . . ?
H29G C29 H29I 109.5 . . ?
H29H C29 H29I 109.5 . . ?
C27A C29A H29J 109.5 . . ?
C27A C29A H29K 109.5 . . ?
H29J C29A H29K 109.5 . . ?
C27A C29A H29L 109.5 . . ?
H29J C29A H29L 109.5 . . ?
H29K C29A H29L 109.5 . . ?
C18B C19B H19A 109.5 . . ?
C18B C19B H19B 109.5 . . ?
H19A C19B H19B 109.5 . . ?
C18B C19B H19C 109.5 . . ?
H19A C19B H19C 109.5 . . ?
H19B C19B H19C 109.5 . . ?
C19 C18 C15 112.5(3) . . ?
C19 C18 C20 111.5(3) . . ?
C15 C18 C20 110.4(3) . . ?
C19 C18 H18 107.4 . . ?
C15 C18 H18 107.4 . . ?
C20 C18 H18 107.4 . . ?
C18C C20C H20A 109.5 . . ?
C18C C20C H20B 109.5 . . ?
H20A C20C H20B 109.5 . . ?
C18C C20C H20C 109.5 . . ?
H20A C20C H20C 109.5 . . ?
H20B C20C H20C 109.5 . . ?
C20A C18A C19A 113.2(3) . . ?
C20A C18A C15A 116.2(3) . . ?
C19A C18A C15A 113.6(3) . . ?
C20A C18A H18A 104.0 . . ?
C19A C18A H18A 104.0 . . ?
C15A C18A H18A 104.0 . . ?
C18 C20 H20D 109.5 . . ?
C18 C20 H20E 109.5 . . ?
H20D C20 H20E 109.5 . . ?
C18 C20 H20F 109.5 . . ?
H20D C20 H20F 109.5 . . ?
H20E C20 H20F 109.5 . . ?
Cl6 C31 Cl5 112.9(2) . . ?
Cl6 C31 H31A 109.0 . . ?
Cl5 C31 H31A 109.0 . . ?
Cl6 C31 H31B 109.0 . . ?
Cl5 C31 H31B 109.0 . . ?
H31A C31 H31B 107.8 . . ?
C18 C19 H19D 109.5 . . ?
C18 C19 H19E 109.5 . . ?
H19D C19 H19E 109.5 . . ?
C18 C19 H19F 109.5 . . ?
H19D C19 H19F 109.5 . . ?
H19E C19 H19F 109.5 . . ?
C18B C20B H20G 109.5 . . ?
C18B C20B H20H 109.5 . . ?
H20G C20B H20H 109.5 . . ?
C18B C20B H20I 109.5 . . ?
H20G C20B H20I 109.5 . . ?
H20H C20B H20I 109.5 . . ?
C9B C10B C6E 120.0(2) . . ?
C9B C10B C11B 134.6(2) . . ?
C6E C10B C11B 105.3(2) . . ?
N1 C1 C2 135.1(2) . . ?
N1 C1 C11 117.6(2) . . ?
C2 C1 C11 107.0(2) . . ?
N1A C1A C2A 133.9(2) . . ?
N1A C1A C11A 118.4(2) . . ?
C2A C1A C11A 107.6(2) . . ?
C3 C2 C6A 119.3(2) . . ?
C3 C2 C1 134.6(3) . . ?
C6A C2 C1 105.8(2) . . ?
C3A C2A C6F 119.5(2) . . ?
C3A C2A C1A 135.2(3) . . ?
C6F C2A C1A 105.3(2) . . ?
C25B C24B C23B 117.0(2) . . ?
C25B C24B C27B 122.9(2) . . ?
C23B C24B C27B 120.0(2) . . ?
C13B C14B C15B 121.6(2) . . ?
C13B C14B H14B 119.2 . . ?
C15B C14B H14B 119.2 . . ?
C13B C12B C17B 119.6(2) . . ?
C13B C12B N1B 121.9(2) . . ?
C17B C12B N1B 118.5(2) . . ?
C9 C10 C6A 119.3(2) . . ?
C9 C10 C11 135.3(2) . . ?
C6A C10 C11 105.1(2) . . ?
N2C C11C C10C 134.5(2) . . ?
N2C C11C C1C 117.9(2) . . ?
C10C C11C C1C 107.6(2) . . ?
C16A C15A C14A 117.3(2) . . ?
C16A C15A C18A 122.9(2) . . ?
C14A C15A C18A 119.8(3) . . ?
C26B C25B C24B 122.4(2) . . ?
C26B C25B H25B 118.8 . . ?
C24B C25B H25B 118.8 . . ?
C26C C25C C24C 121.6(3) . . ?
C26C C25C H25C 119.2 . . ?
C24C C25C H25C 119.2 . . ?
C25A C25E C23A 117.6(2) . . ?
C25A C25E C27A 122.4(3) . . ?
C23A C25E C27A 120.0(2) . . ?
C5B C4B C3B 122.5(3) . . ?
C5B C4B H4B 118.7 . . ?
C3B C4B H4B 118.7 . . ?
C21 C26 C25 119.6(2) . . ?
C21 C26 H26 120.2 . . ?
C25 C26 H26 120.2 . . ?
C16C C15C C14C 118.0(3) . . ?
C16C C15C C18C 122.5(3) . . ?
C14C C15C C18C 119.4(3) . . ?
C10A C9A C8A 118.3(3) . . ?
C10A C9A H9A 120.9 . . ?
C8A C9A H9A 120.9 . . ?
C25B C26B C21B 119.0(2) . . ?
C25B C26B H26B 120.5 . . ?
C21B C26B H26B 120.5 . . ?
C29B C27B C24B 114.4(2) . . ?
C29B C27B C28B 110.8(2) . . ?
C24B C27B C28B 111.5(2) . . ?
C29B C27B H27B 106.5 . . ?
C24B C27B H27B 106.5 . . ?
C28B C27B H27B 106.5 . . ?
C12 C17 C16 118.2(3) . . ?
C12 C17 H17 120.9 . . ?
C16 C17 H17 120.9 . . ?
C2C C3C C4C 118.1(3) . . ?
C2C C3C H3C 120.9 . . ?
C4C C3C H3C 120.9 . . ?
C5A C4A C3A 122.1(3) . . ?
C5A C4A H4A 119.0 . . ?
C3A C4A H4A 119.0 . . ?
C21A C26A C25A 119.4(2) . . ?
C21A C26A H26A 120.3 . . ?
C25A C26A H26A 120.3 . . ?
C18A C19A H19G 109.5 . . ?
C18A C19A H19H 109.5 . . ?
H19G C19A H19H 109.5 . . ?
C18A C19A H19I 109.5 . . ?
H19G C19A H19I 109.5 . . ?
H19H C19A H19I 109.5 . . ?
C10C C9C C8C 117.8(3) . . ?
C10C C9C H9C 121.1 . . ?
C8C C9C H9C 121.1 . . ?
C27B C28B H28J 109.5 . . ?
C27B C28B H28K 109.5 . . ?
H28J C28B H28K 109.5 . . ?
C27B C28B H28L 109.5 . . ?
H28J C28B H28L 109.5 . . ?
H28K C28B H28L 109.5 . . ?
C5C C4C C3C 122.8(3) . . ?
C5C C4C H4C 118.6 . . ?
C3C C4C H4C 118.6 . . ?
C7 C8 C9 122.5(3) . . ?
C7 C8 H8 118.8 . . ?
C9 C8 H8 118.8 . . ?
C28C C27C C24C 113.8(2) . . ?
C28C C27C C29C 110.3(3) . . ?
C24C C27C C29C 111.1(2) . . ?
C28C C27C H27C 107.1 . . ?
C24C C27C H27C 107.1 . . ?
C29C C27C H27C 107.1 . . ?
C18A C20A H20J 109.5 . . ?
C18A C20A H20K 109.5 . . ?
H20J C20A H20K 109.5 . . ?
C18A C20A H20L 109.5 . . ?
H20J C20A H20L 109.5 . . ?
H20K C20A H20L 109.5 . . ?
C18C C19C H19J 109.5 . . ?
C18C C19C H19K 109.5 . . ?
H19J C19C H19K 109.5 . . ?
C18C C19C H19L 109.5 . . ?
H19J C19C H19L 109.5 . . ?
H19K C19C H19L 109.5 . . ?

loop_
_geom_bond_atom_site_label_1
_geom_bond_atom_site_label_2
_geom_bond_distance
_geom_bond_site_symmetry_2
_geom_bond_publ_flag
Zn1 N1 2.0780(19) . ?
Zn1 N2 2.092(2) . ?
Zn1 Cl2 2.1929(7) . ?
Zn1 Cl1 2.2072(7) . ?
Zn1A N1A 2.083(2) . ?
Zn1A N2A 2.097(2) . ?
Zn1A Cl2A 2.1930(7) . ?
Zn1A Cl1A 2.2196(7) . ?
Zn1B N2B 2.078(2) . ?
Zn1B N1B 2.115(2) . ?
Zn1B Cl1B 2.1893(7) . ?
Zn1B Cl2B 2.2140(7) . ?
Zn1C N2C 2.079(2) . ?
Zn1C N1C 2.095(2) . ?
Zn1C Cl2C 2.1863(7) . ?
Zn1C Cl1C 2.2207(8) . ?
Cl5 C31 1.741(4) . ?
Cl6 C31 1.726(3) . ?
N1B C1B 1.284(3) . ?
N1B C12B 1.418(3) . ?
N2B C11B 1.276(3) . ?
N2B C21B 1.436(3) . ?
N2 C11 1.282(3) . ?
N2 C21 1.425(3) . ?
N1 C1 1.283(3) . ?
N1 C12 1.423(3) . ?
N2A C11A 1.277(3) . ?
N2A C21A 1.432(3) . ?
N1A C1A 1.277(3) . ?
N1A C12A 1.432(3) . ?
N2C C11C 1.282(3) . ?
N2C C21C 1.438(3) . ?
N1C C1C 1.282(3) . ?
N1C C12C 1.427(3) . ?
C1B C2B 1.474(3) . ?
C1B C11B 1.514(3) . ?
C11 C10 1.473(3) . ?
C11 C1 1.511(3) . ?
C11B C10B 1.467(3) . ?
C15B C16B 1.395(4) . ?
C15B C14B 1.402(3) . ?
C15B C18B 1.522(3) . ?
C21B C22B 1.379(3) . ?
C21B C26B 1.387(3) . ?
C22 C23 1.389(4) . ?
C22 C21 1.395(3) . ?
C22 H22 0.9500 . ?
C12 C17 1.388(4) . ?
C12 C13 1.393(4) . ?
C17B C16B 1.383(3) . ?
C17B C12B 1.398(3) . ?
C17B H17B 0.9500 . ?
C6E C6B 1.407(4) . ?
C6E C10B 1.414(4) . ?
C6E C2B 1.419(4) . ?
C6F C6H 1.402(4) . ?
C6F C10A 1.412(4) . ?
C6F C2A 1.425(4) . ?
C2B C3B 1.378(4) . ?
C21 C26 1.382(4) . ?
C6A C2 1.412(4) . ?
C6A C6 1.411(3) . ?
C6A C10 1.421(4) . ?
C6B C5B 1.419(4) . ?
C6B C7B 1.424(4) . ?
C22B C23B 1.388(4) . ?
C22B H22B 0.9500 . ?
C16B H16B 0.9500 . ?
C3B C4B 1.407(4) . ?
C3B H3B 0.9500 . ?
C24 C23 1.390(4) . ?
C24 C25 1.394(4) . ?
C24 C27 1.516(4) . ?
C23B C24B 1.391(4) . ?
C23B H23B 0.9500 . ?
C12C C13C 1.384(4) . ?
C12C C17C 1.388(3) . ?
C13B C14B 1.387(3) . ?
C13B C12B 1.390(3) . ?
C13B H13B 0.9500 . ?
C11A C10A 1.469(3) . ?
C11A C1A 1.513(4) . ?
C17C C16C 1.390(4) . ?
C17C H17C 0.9500 . ?
C10C C9C 1.370(4) . ?
C10C C6G 1.415(4) . ?
C10C C11C 1.470(3) . ?
C10A C9A 1.381(4) . ?
C6G C6C 1.406(4) . ?
C6G C2C 1.414(4) . ?
C24C C23C 1.391(4) . ?
C24C C25C 1.393(4) . ?
C24C C27C 1.517(4) . ?
C1C C2C 1.470(3) . ?
C1C C11C 1.514(4) . ?
C21A C26A 1.378(4) . ?
C21A C22A 1.384(4) . ?
C6 C5 1.417(4) . ?
C6 C7 1.416(5) . ?
C21C C26C 1.381(4) . ?
C21C C22C 1.384(4) . ?
C17A C12A 1.371(3) . ?
C17A C16A 1.392(4) . ?
C17A H17A 0.9500 . ?
C23A C22A 1.387(4) . ?
C23A C25E 1.400(4) . ?
C23A H23A 0.9500 . ?
C6H C5A 1.414(4) . ?
C6H C7A 1.420(4) . ?
C12A C13A 1.380(4) . ?
C3 C2 1.389(4) . ?
C3 C4 1.417(4) . ?
C3 H3 0.9500 . ?
C16A C15A 1.385(4) . ?
C16A H16A 0.9500 . ?
C9B C10B 1.370(3) . ?
C9B C8B 1.413(4) . ?
C9B H9B 0.9500 . ?
C5B C4B 1.379(4) . ?
C5B H5B 0.9500 . ?
C2C C3C 1.373(4) . ?
C23 H23 0.9500 . ?
C13 C14 1.390(4) . ?
C13 H13 0.9500 . ?
C23C C22C 1.387(4) . ?
C23C H23C 0.9500 . ?
C8B C7B 1.368(4) . ?
C8B H8B 0.9500 . ?
C22A H22A 0.9500 . ?
C26C C25C 1.393(4) . ?
C26C H26C 0.9500 . ?
C5 C4 1.354(5) . ?
C5 H5 0.9500 . ?
C5A C4A 1.367(4) . ?
C5A H5A 0.9500 . ?
C9 C10 1.375(4) . ?
C9 C8 1.420(4) . ?
C9 H9 0.9500 . ?
C7A C8A 1.380(4) . ?
C7A H7A 0.9500 . ?
C14 C15 1.377(4) . ?
C14 H14 0.9500 . ?
C8A C9A 1.413(4) . ?
C8A H8A 0.9500 . ?
C3A C2A 1.370(4) . ?
C3A C4A 1.418(4) . ?
C3A H3A 0.9500 . ?
C4 H4 0.9500 . ?
C18B C20B 1.499(5) . ?
C18B C19B 1.508(4) . ?
C18B H18B 1.0000 . ?
C7B H7B 0.9500 . ?
C22C H22C 0.9500 . ?
C13C C14C 1.385(4) . ?
C13C H13C 0.9500 . ?
C27 C29 1.523(4) . ?
C27 C28 1.526(4) . ?
C27 H27 1.0000 . ?
C25 C26 1.389(4) . ?
C25 H25 0.9500 . ?
C14C C15C 1.396(4) . ?
C14C H14C 0.9500 . ?
C29B C27B 1.517(4) . ?
C29B H29A 0.9800 . ?
C29B H29B 0.9800 . ?
C29B H29C 0.9800 . ?
C16C C15C 1.393(4) . ?
C16C H16C 0.9500 . ?
C15 C16 1.399(4) . ?
C15 C18 1.525(4) . ?
C13A C14A 1.384(4) . ?
C13A H13A 0.9500 . ?
C14A C15A 1.397(4) . ?
C14A H14A 0.9500 . ?
C8C C7C 1.363(5) . ?
C8C C9C 1.418(4) . ?
C8C H8C 0.9500 . ?
C27A C29A 1.514(5) . ?
C27A C25E 1.512(4) . ?
C27A C28A 1.523(5) . ?
C27A H27A 1.0000 . ?
C5C C4C 1.360(5) . ?
C5C C6C 1.406(4) . ?
C5C H5C 0.9500 . ?
C7C C6C 1.422(5) . ?
C7C H7C 0.9500 . ?
C16 C17 1.399(4) . ?
C16 H16 0.9500 . ?
C7 C8 1.377(5) . ?
C7 H7 0.9500 . ?
C29C C27C 1.522(4) . ?
C29C H29D 0.9800 . ?
C29C H29E 0.9800 . ?
C29C H29F 0.9800 . ?
C25A C26A 1.388(4) . ?
C25A C25E 1.391(4) . ?
C25A H25A 0.9500 . ?
C28C C27C 1.513(4) . ?
C28C H28A 0.9800 . ?
C28C H28B 0.9800 . ?
C28C H28C 0.9800 . ?
C18C C20C 1.513(5) . ?
C18C C15C 1.518(4) . ?
C18C C19C 1.535(5) . ?
C18C H18C 1.0000 . ?
C28 H28D 0.9800 . ?
C28 H28E 0.9800 . ?
C28 H28F 0.9800 . ?
C28A H28G 0.9800 . ?
C28A H28H 0.9800 . ?
C28A H28I 0.9800 . ?
C29 H29G 0.9800 . ?
C29 H29H 0.9800 . ?
C29 H29I 0.9800 . ?
C29A H29J 0.9800 . ?
C29A H29K 0.9800 . ?
C29A H29L 0.9800 . ?
C19B H19A 0.9800 . ?
C19B H19B 0.9800 . ?
C19B H19C 0.9800 . ?
C18 C19 1.504(5) . ?
C18 C20 1.542(5) . ?
C18 H18 1.0000 . ?
C20C H20A 0.9800 . ?
C20C H20B 0.9800 . ?
C20C H20C 0.9800 . ?
C18A C20A 1.426(5) . ?
C18A C19A 1.521(4) . ?
C18A C15A 1.523(4) . ?
C18A H18A 1.0000 . ?
C20 H20D 0.9800 . ?
C20 H20E 0.9800 . ?
C20 H20F 0.9800 . ?
C31 H31A 0.9900 . ?
C31 H31B 0.9900 . ?
C19 H19D 0.9800 . ?
C19 H19E 0.9800 . ?
C19 H19F 0.9800 . ?
C20B H20G 0.9800 . ?
C20B H20H 0.9800 . ?
C20B H20I 0.9800 . ?
C1 C2 1.469(3) . ?
C1A C2A 1.464(4) . ?
C24B C25B 1.386(3) . ?
C24B C27B 1.523(3) . ?
C14B H14B 0.9500 . ?
C25B C26B 1.384(3) . ?
C25B H25B 0.9500 . ?
C25C H25C 0.9500 . ?
C4B H4B 0.9500 . ?
C26 H26 0.9500 . ?
C9A H9A 0.9500 . ?
C26B H26B 0.9500 . ?
C27B C28B 1.542(3) . ?
C27B H27B 1.0000 . ?
C17 H17 0.9500 . ?
C3C C4C 1.415(4) . ?
C3C H3C 0.9500 . ?
C4A H4A 0.9500 . ?
C26A H26A 0.9500 . ?
C19A H19G 0.9800 . ?
C19A H19H 0.9800 . ?
C19A H19I 0.9800 . ?
C9C H9C 0.9500 . ?
C28B H28J 0.9800 . ?
C28B H28K 0.9800 . ?
C28B H28L 0.9800 . ?
C4C H4C 0.9500 . ?
C8 H8 0.9500 . ?
C27C H27C 1.0000 . ?
C20A H20J 0.9800 . ?
C20A H20K 0.9800 . ?
C20A H20L 0.9800 . ?
C19C H19J 0.9800 . ?
C19C H19K 0.9800 . ?
C19C H19L 0.9800 . ?

loop_
_geom_torsion_atom_site_label_1
_geom_torsion_atom_site_label_2
_geom_torsion_atom_site_label_3
_geom_torsion_atom_site_label_4
_geom_torsion
_geom_torsion_site_symmetry_1
_geom_torsion_site_symmetry_2
_geom_torsion_site_symmetry_3
_geom_torsion_site_symmetry_4
_geom_torsion_publ_flag
C12B N1B C1B C2B 6.5(4) . . . . ?
Zn1B N1B C1B C2B -169.9(2) . . . . ?
C12B N1B C1B C11B -176.64(19) . . . . ?
Zn1B N1B C1B C11B 7.0(2) . . . . ?
C21 N2 C11 C10 8.4(4) . . . . ?
Zn1 N2 C11 C10 -169.2(2) . . . . ?
C21 N2 C11 C1 -178.3(2) . . . . ?
Zn1 N2 C11 C1 4.1(3) . . . . ?
C21B N2B C11B C10B -4.8(4) . . . . ?
Zn1B N2B C11B C10B 173.0(2) . . . . ?
C21B N2B C11B C1B 177.1(2) . . . . ?
Zn1B N2B C11B C1B -5.1(3) . . . . ?
N1B C1B C11B N2B -1.4(3) . . . . ?
C2B C1B C11B N2B 176.3(2) . . . . ?
N1B C1B C11B C10B -180.0(2) . . . . ?
C2B C1B C11B C10B -2.2(2) . . . . ?
C11B N2B C21B C22B -87.0(3) . . . . ?
Zn1B N2B C21B C22B 95.6(3) . . . . ?
C11B N2B C21B C26B 93.6(3) . . . . ?
Zn1B N2B C21B C26B -83.7(3) . . . . ?
C1 N1 C12 C17 119.5(3) . . . . ?
Zn1 N1 C12 C17 -56.0(3) . . . . ?
C1 N1 C12 C13 -62.2(3) . . . . ?
Zn1 N1 C12 C13 122.4(2) . . . . ?
C6B C6E C2B C3B -2.1(4) . . . . ?
C10B C6E C2B C3B 176.0(2) . . . . ?
C6B C6E C2B C1B -177.7(2) . . . . ?
C10B C6E C2B C1B 0.4(3) . . . . ?
N1B C1B C2B C3B 3.8(5) . . . . ?
C11B C1B C2B C3B -173.3(3) . . . . ?
N1B C1B C2B C6E 178.2(3) . . . . ?
C11B C1B C2B C6E 1.1(2) . . . . ?
C23 C22 C21 C26 -4.2(4) . . . . ?
C23 C22 C21 N2 177.8(2) . . . . ?
C11 N2 C21 C26 56.3(4) . . . . ?
Zn1 N2 C21 C26 -126.4(2) . . . . ?
C11 N2 C21 C22 -125.6(3) . . . . ?
Zn1 N2 C21 C22 51.6(3) . . . . ?
C10B C6E C6B C5B -177.3(2) . . . . ?
C2B C6E C6B C5B 0.6(4) . . . . ?
C10B C6E C6B C7B 1.8(4) . . . . ?
C2B C6E C6B C7B 179.8(2) . . . . ?
C26B C21B C22B C23B -0.8(4) . . . . ?
N2B C21B C22B C23B 179.8(2) . . . . ?
C12B C17B C16B C15B 1.8(4) . . . . ?
C14B C15B C16B C17B 4.7(4) . . . . ?
C18B C15B C16B C17B -171.6(2) . . . . ?
C6E C2B C3B C4B 2.3(4) . . . . ?
C1B C2B C3B C4B 176.2(3) . . . . ?
C21B C22B C23B C24B 0.0(4) . . . . ?
C1C N1C C12C C13C -59.7(3) . . . . ?
Zn1C N1C C12C C13C 118.9(2) . . . . ?
C1C N1C C12C C17C 122.0(3) . . . . ?
Zn1C N1C C12C C17C -59.4(3) . . . . ?
C21A N2A C11A C10A -1.0(4) . . . . ?
Zn1A N2A C11A C10A 172.0(2) . . . . ?
C21A N2A C11A C1A -175.7(2) . . . . ?
Zn1A N2A C11A C1A -2.7(3) . . . . ?
C13C C12C C17C C16C 4.5(4) . . . . ?
N1C C12C C17C C16C -177.3(2) . . . . ?
C6H C6F C10A C9A -0.3(4) . . . . ?
C2A C6F C10A C9A -177.3(2) . . . . ?
C6H C6F C10A C11A 177.5(2) . . . . ?
C2A C6F C10A C11A 0.5(3) . . . . ?
N2A C11A C10A C9A 1.8(5) . . . . ?
C1A C11A C10A C9A 176.9(3) . . . . ?
N2A C11A C10A C6F -175.5(3) . . . . ?
C1A C11A C10A C6F -0.4(3) . . . . ?
C9C C10C C6G C6C -1.1(4) . . . . ?
C11C C10C C6G C6C -179.3(2) . . . . ?
C9C C10C C6G C2C 177.8(2) . . . . ?
C11C C10C C6G C2C -0.4(3) . . . . ?
C12C N1C C1C C2C -7.9(4) . . . . ?
Zn1C N1C C1C C2C 173.3(2) . . . . ?
C12C N1C C1C C11C 172.0(2) . . . . ?
Zn1C N1C C1C C11C -6.8(3) . . . . ?
C11A N2A C21A C26A 109.6(3) . . . . ?
Zn1A N2A C21A C26A -62.1(3) . . . . ?
C11A N2A C21A C22A -70.4(3) . . . . ?
Zn1A N2A C21A C22A 117.9(2) . . . . ?
C2 C6A C6 C5 2.1(4) . . . . ?
C10 C6A C6 C5 178.0(2) . . . . ?
C2 C6A C6 C7 -175.8(2) . . . . ?
C10 C6A C6 C7 0.2(4) . . . . ?
C11C N2C C21C C26C 93.9(3) . . . . ?
Zn1C N2C C21C C26C -93.3(3) . . . . ?
C11C N2C C21C C22C -87.1(3) . . . . ?
Zn1C N2C C21C C22C 85.7(3) . . . . ?
C10A C6F C6H C5A -177.1(2) . . . . ?
C2A C6F C6H C5A -0.2(4) . . . . ?
C10A C6F C6H C7A 1.3(4) . . . . ?
C2A C6F C6H C7A 178.1(2) . . . . ?
C16A C17A C12A C13A -1.2(4) . . . . ?
C16A C17A C12A N1A -179.6(2) . . . . ?
C1A N1A C12A C17A -102.5(3) . . . . ?
Zn1A N1A C12A C17A 76.1(3) . . . . ?
C1A N1A C12A C13A 79.2(3) . . . . ?
Zn1A N1A C12A C13A -102.2(3) . . . . ?
C12A C17A C16A C15A 2.2(4) . . . . ?
C6E C6B C5B C4B 0.5(4) . . . . ?
C7B C6B C5B C4B -178.5(3) . . . . ?
C6C C6G C2C C3C 2.6(4) . . . . ?
C10C C6G C2C C3C -176.3(2) . . . . ?
C6C C6G C2C C1C 179.7(2) . . . . ?
C10C C6G C2C C1C 0.8(3) . . . . ?
N1C C1C C2C C3C -4.6(5) . . . . ?
C11C C1C C2C C3C 175.5(3) . . . . ?
N1C C1C C2C C6G 179.0(3) . . . . ?
C11C C1C C2C C6G -0.9(3) . . . . ?
C25 C24 C23 C22 2.1(4) . . . . ?
C27 C24 C23 C22 -175.6(2) . . . . ?
C21 C22 C23 C24 1.5(4) . . . . ?
C17 C12 C13 C14 -4.5(4) . . . . ?
N1 C12 C13 C14 177.2(2) . . . . ?
C25C C24C C23C C22C -0.1(4) . . . . ?
C27C C24C C23C C22C 179.3(2) . . . . ?
C10B C9B C8B C7B 0.3(4) . . . . ?
C26A C21A C22A C23A -1.9(4) . . . . ?
N2A C21A C22A C23A 178.2(2) . . . . ?
C25E C23A C22A C21A -1.0(4) . . . . ?
C22C C21C C26C C25C 3.3(4) . . . . ?
N2C C21C C26C C25C -177.7(2) . . . . ?
C6A C6 C5 C4 -3.6(4) . . . . ?
C7 C6 C5 C4 174.0(3) . . . . ?
C6F C6H C5A C4A 0.4(4) . . . . ?
C7A C6H C5A C4A -177.7(3) . . . . ?
C6F C6H C7A C8A -1.4(4) . . . . ?
C5A C6H C7A C8A 176.8(3) . . . . ?
C12 C13 C14 C15 0.9(4) . . . . ?
C6H C7A C8A C9A 0.5(4) . . . . ?
C6 C5 C4 C3 2.4(4) . . . . ?
C2 C3 C4 C5 0.6(4) . . . . ?
C16B C15B C18B C20B 85.7(3) . . . . ?
C14B C15B C18B C20B -90.5(3) . . . . ?
C16B C15B C18B C19B -149.8(3) . . . . ?
C14B C15B C18B C19B 34.1(4) . . . . ?
C9B C8B C7B C6B 1.6(4) . . . . ?
C6E C6B C7B C8B -2.6(4) . . . . ?
C5B C6B C7B C8B 176.5(3) . . . . ?
C24C C23C C22C C21C 1.2(4) . . . . ?
C26C C21C C22C C23C -2.8(4) . . . . ?
N2C C21C C22C C23C 178.2(2) . . . . ?
C17C C12C C13C C14C -3.3(4) . . . . ?
N1C C12C C13C C14C 178.4(3) . . . . ?
C23 C24 C27 C29 -133.9(3) . . . . ?
C25 C24 C27 C29 48.5(4) . . . . ?
C23 C24 C27 C28 101.0(3) . . . . ?
C25 C24 C27 C28 -76.5(4) . . . . ?
C23 C24 C25 C26 -3.0(4) . . . . ?
C27 C24 C25 C26 174.6(3) . . . . ?
C12C C13C C14C C15C -0.2(5) . . . . ?
C12C C17C C16C C15C -2.0(4) . . . . ?
C13 C14 C15 C16 1.8(5) . . . . ?
C13 C14 C15 C18 -175.0(3) . . . . ?
C17A C12A C13A C14A 0.5(5) . . . . ?
N1A C12A C13A C14A 178.9(3) . . . . ?
C12A C13A C14A C15A -0.8(5) . . . . ?
C9C C8C C7C C6C -1.6(5) . . . . ?
C14 C15 C16 C17 -1.0(5) . . . . ?
C18 C15 C16 C17 175.8(3) . . . . ?
C6A C6 C7 C8 1.0(4) . . . . ?
C5 C6 C7 C8 -176.6(3) . . . . ?
C4C C5C C6C C6G -1.0(4) . . . . ?
C4C C5C C6C C7C 176.3(3) . . . . ?
C10C C6G C6C C5C 177.6(3) . . . . ?
C2C C6G C6C C5C -1.2(4) . . . . ?
C10C C6G C6C C7C 0.0(4) . . . . ?
C2C C6G C6C C7C -178.8(2) . . . . ?
C8C C7C C6C C5C -176.0(3) . . . . ?
C8C C7C C6C C6G 1.3(4) . . . . ?
C14 C15 C18 C19 -125.6(4) . . . . ?
C16 C15 C18 C19 57.6(5) . . . . ?
C14 C15 C18 C20 109.1(4) . . . . ?
C16 C15 C18 C20 -67.6(4) . . . . ?
C8B C9B C10B C6E -1.1(4) . . . . ?
C8B C9B C10B C11B -176.1(3) . . . . ?
C6B C6E C10B C9B 0.0(4) . . . . ?
C2B C6E C10B C9B -178.2(2) . . . . ?
C6B C6E C10B C11B 176.3(2) . . . . ?
C2B C6E C10B C11B -1.8(3) . . . . ?
N2B C11B C10B C9B -0.3(5) . . . . ?
C1B C11B C10B C9B 178.0(3) . . . . ?
N2B C11B C10B C6E -175.8(3) . . . . ?
C1B C11B C10B C6E 2.4(2) . . . . ?
C12 N1 C1 C2 -5.8(4) . . . . ?
Zn1 N1 C1 C2 170.3(2) . . . . ?
C12 N1 C1 C11 -179.0(2) . . . . ?
Zn1 N1 C1 C11 -2.9(3) . . . . ?
N2 C11 C1 N1 -0.9(3) . . . . ?
C10 C11 C1 N1 174.1(2) . . . . ?
N2 C11 C1 C2 -175.9(2) . . . . ?
C10 C11 C1 C2 -0.9(3) . . . . ?
C12A N1A C1A C2A 6.5(4) . . . . ?
Zn1A N1A C1A C2A -172.4(2) . . . . ?
C12A N1A C1A C11A -178.8(2) . . . . ?
Zn1A N1A C1A C11A 2.3(3) . . . . ?
N2A C11A C1A N1A 0.3(3) . . . . ?
C10A C11A C1A N1A -175.8(2) . . . . ?
N2A C11A C1A C2A 176.3(2) . . . . ?
C10A C11A C1A C2A 0.2(3) . . . . ?
C4 C3 C2 C6A -2.1(4) . . . . ?
C4 C3 C2 C1 -174.9(3) . . . . ?
C6 C6A C2 C3 0.7(4) . . . . ?
C10 C6A C2 C3 -175.5(2) . . . . ?
C6 C6A C2 C1 175.4(2) . . . . ?
C10 C6A C2 C1 -0.8(3) . . . . ?
N1 C1 C2 C3 0.8(5) . . . . ?
C11 C1 C2 C3 174.5(3) . . . . ?
N1 C1 C2 C6A -172.6(3) . . . . ?
C11 C1 C2 C6A 1.0(3) . . . . ?
C4A C3A C2A C6F 0.2(4) . . . . ?
C4A C3A C2A C1A 176.6(3) . . . . ?
C6H C6F C2A C3A -0.1(4) . . . . ?
C10A C6F C2A C3A 177.0(2) . . . . ?
C6H C6F C2A C1A -177.5(2) . . . . ?
C10A C6F C2A C1A -0.4(3) . . . . ?
N1A C1A C2A C3A -1.6(5) . . . . ?
C11A C1A C2A C3A -176.7(3) . . . . ?
N1A C1A C2A C6F 175.2(3) . . . . ?
C11A C1A C2A C6F 0.1(3) . . . . ?
C22B C23B C24B C25B 0.0(4) . . . . ?
C22B C23B C24B C27B 177.8(2) . . . . ?
C12B C13B C14B C15B 0.2(4) . . . . ?
C16B C15B C14B C13B -5.8(4) . . . . ?
C18B C15B C14B C13B 170.5(3) . . . . ?
C14B C13B C12B C17B 6.5(4) . . . . ?
C14B C13B C12B N1B -175.4(2) . . . . ?
C16B C17B C12B C13B -7.5(4) . . . . ?
C16B C17B C12B N1B 174.4(2) . . . . ?
C1B N1B C12B C13B 46.3(3) . . . . ?
Zn1B N1B C12B C13B -137.9(2) . . . . ?
C1B N1B C12B C17B -135.6(2) . . . . ?
Zn1B N1B C12B C17B 40.2(3) . . . . ?
C8 C9 C10 C6A 0.9(4) . . . . ?
C8 C9 C10 C11 173.8(3) . . . . ?
C2 C6A C10 C9 175.1(2) . . . . ?
C6 C6A C10 C9 -1.1(4) . . . . ?
C2 C6A C10 C11 0.3(3) . . . . ?
C6 C6A C10 C11 -176.0(2) . . . . ?
N2 C11 C10 C9 0.5(5) . . . . ?
C1 C11 C10 C9 -173.2(3) . . . . ?
N2 C11 C10 C6A 174.1(3) . . . . ?
C1 C11 C10 C6A 0.4(3) . . . . ?
C21C N2C C11C C10C -0.1(4) . . . . ?
Zn1C N2C C11C C10C -174.2(2) . . . . ?
C21C N2C C11C C1C -179.4(2) . . . . ?
Zn1C N2C C11C C1C 6.5(3) . . . . ?
C9C C10C C11C N2C 2.6(5) . . . . ?
C6G C10C C11C N2C -179.6(3) . . . . ?
C9C C10C C11C C1C -178.0(3) . . . . ?
C6G C10C C11C C1C -0.2(3) . . . . ?
N1C C1C C11C N2C 0.3(3) . . . . ?
C2C C1C C11C N2C -179.8(2) . . . . ?
N1C C1C C11C C10C -179.2(2) . . . . ?
C2C C1C C11C C10C 0.7(3) . . . . ?
C17A C16A C15A C14A -2.4(4) . . . . ?
C17A C16A C15A C18A 175.8(3) . . . . ?
C13A C14A C15A C16A 1.7(5) . . . . ?
C13A C14A C15A C18A -176.6(3) . . . . ?
C20A C18A C15A C16A 140.0(3) . . . . ?
C19A C18A C15A C16A 6.2(5) . . . . ?
C20A C18A C15A C14A -41.8(5) . . . . ?
C19A C18A C15A C14A -175.6(3) . . . . ?
C23B C24B C25B C26B 0.7(4) . . . . ?
C27B C24B C25B C26B -177.0(2) . . . . ?
C21C C26C C25C C24C -2.2(4) . . . . ?
C23C C24C C25C C26C 0.6(4) . . . . ?
C27C C24C C25C C26C -178.8(2) . . . . ?
C26A C25A C25E C23A -1.0(4) . . . . ?
C26A C25A C25E C27A -179.0(3) . . . . ?
C22A C23A C25E C25A 2.4(4) . . . . ?
C22A C23A C25E C27A -179.5(3) . . . . ?
C29A C27A C25E C25A -35.6(4) . . . . ?
C28A C27A C25E C25A 86.7(4) . . . . ?
C29A C27A C25E C23A 146.5(3) . . . . ?
C28A C27A C25E C23A -91.3(3) . . . . ?
C6B C5B C4B C3B -0.3(4) . . . . ?
C2B C3B C4B C5B -1.2(4) . . . . ?
C22 C21 C26 C25 3.3(4) . . . . ?
N2 C21 C26 C25 -178.8(3) . . . . ?
C24 C25 C26 C21 0.4(5) . . . . ?
C17C C16C C15C C14C -1.4(4) . . . . ?
C17C C16C C15C C18C 175.5(3) . . . . ?
C13C C14C C15C C16C 2.6(4) . . . . ?
C13C C14C C15C C18C -174.4(3) . . . . ?
C20C C18C C15C C16C 36.6(4) . . . . ?
C19C C18C C15C C16C -88.0(4) . . . . ?
C20C C18C C15C C14C -146.5(3) . . . . ?
C19C C18C C15C C14C 88.8(4) . . . . ?
C6F C10A C9A C8A -0.7(4) . . . . ?
C11A C10A C9A C8A -177.7(3) . . . . ?
C7A C8A C9A C10A 0.6(4) . . . . ?
C24B C25B C26B C21B -1.4(4) . . . . ?
C22B C21B C26B C25B 1.5(4) . . . . ?
N2B C21B C26B C25B -179.2(2) . . . . ?
C25B C24B C27B C29B -2.0(4) . . . . ?
C23B C24B C27B C29B -179.6(2) . . . . ?
C25B C24B C27B C28B -128.7(3) . . . . ?
C23B C24B C27B C28B 53.7(3) . . . . ?
C13 C12 C17 C16 5.2(4) . . . . ?
N1 C12 C17 C16 -176.5(3) . . . . ?
C15 C16 C17 C12 -2.5(5) . . . . ?
C6G C2C C3C C4C -1.9(4) . . . . ?
C1C C2C C3C C4C -177.9(3) . . . . ?
C6H C5A C4A C3A -0.3(4) . . . . ?
C2A C3A C4A C5A -0.1(4) . . . . ?
C22A C21A C26A C25A 3.2(4) . . . . ?
N2A C21A C26A C25A -176.8(3) . . . . ?
C25E C25A C26A C21A -1.8(5) . . . . ?
C6G C10C C9C C8C 0.8(4) . . . . ?
C11C C10C C9C C8C 178.4(3) . . . . ?
C7C C8C C9C C10C 0.5(4) . . . . ?
C6C C5C C4C C3C 1.7(4) . . . . ?
C2C C3C C4C C5C -0.2(4) . . . . ?
C6 C7 C8 C9 -1.2(4) . . . . ?
C10 C9 C8 C7 0.2(4) . . . . ?
C23C C24C C27C C28C 141.9(3) . . . . ?
C25C C24C C27C C28C -38.7(4) . . . . ?
C23C C24C C27C C29C -92.9(3) . . . . ?
C25C C24C C27C C29C 86.5(3) . . . . ?
